data_4323473
loop_
_publ_author_name
'Masami Yonemura'
'Yukiko Matsumura'
'Hideki Furutachi'
'Masaaki Ohba'
'Hisashi \=Okawa'
'David E. Fenton'

_publ_section_title
;
 Migratory Transmetalation in Diphenoxo-Bridged CuIIMII Complexes of a
 Dinucleating Macrocycle with N(amine)2O2 and N(imine)2O2 Metal-Binding
 Sites
;
_journal_name_full 'Inorganic Chemistry'
_journal_page_first 2711
_journal_page_last 2717
_journal_paper_doi 10.1021/ic9614430
_journal_volume 36
_journal_year 1997
_chemical_formula_sum 'C33 H38 Br2 Cl Cu N5 O9 Pb'
_space_group_IT_number 2
_symmetry_cell_setting triclinic
_symmetry_Int_Tables_number 2
_symmetry_space_group_name_Hall '-P 1'
_symmetry_space_group_name_H-M 'P -1'
_audit_creation_date 'Wed Mar 12 21:14:32 1997'
_audit_creation_method 'from TEXRAY.INF file'
_cell_angle_alpha 95.32(1)
_cell_angle_beta 92.23(1)
_cell_angle_gamma 82.81(1)
_cell_formula_units_Z 2.00
_cell_length_a 13.998(2)
_cell_length_b 15.568(2)
_cell_length_c 8.699(2)
_cell_measurement_reflns_used 25
_cell_measurement_temperature 20.0
_cell_measurement_theta_max 23.91
_cell_measurement_theta_min 20.92
_cell_volume 1872.0(6)
_computing_cell_refinement 'MSC/AFC Diffractometer Control'
_computing_data_collection 'MSC/AFC Diffractometer Control'
_computing_data_reduction 'teXsan: PROCESS (MSC)'
_computing_publication_material 'teXsan: FINISH (MSC)'
_computing_structure_refinement 'teXsan: LS (MSC)'
_computing_structure_solution SAPI91
_diffrn_ambient_temperature 20.0
_diffrn_measurement_device AFC7R
_diffrn_measurement_method 'omega/2-theta scans'
_diffrn_orient_matrix_UB_11 0.02444
_diffrn_orient_matrix_UB_12 -0.02096
_diffrn_orient_matrix_UB_13 -0.10507
_diffrn_orient_matrix_UB_21 -0.06350
_diffrn_orient_matrix_UB_22 0.02229
_diffrn_orient_matrix_UB_23 -0.04721
_diffrn_orient_matrix_UB_31 0.02364
_diffrn_orient_matrix_UB_32 0.05734
_diffrn_orient_matrix_UB_33 -0.00846
_diffrn_radiation_monochromator graphite
_diffrn_radiation_source 'X-ray tube'
_diffrn_radiation_type MoKalpha
_diffrn_radiation_wavelength 0.7107
_diffrn_reflns_av_R_equivalents 3.10
_diffrn_reflns_limit_h_max 15
_diffrn_reflns_limit_h_min 0
_diffrn_reflns_limit_k_max 16
_diffrn_reflns_limit_k_min -11
_diffrn_reflns_limit_l_max 0
_diffrn_reflns_limit_l_min -9
_diffrn_reflns_number 5144
_diffrn_reflns_theta_max 22.4985
_diffrn_standards_decay_% -0.75
_diffrn_standards_interval_count 150
_diffrn_standards_number 3
_exptl_absorpt_coefficient_mu_cm 73.383
_exptl_absorpt_correction_T_max 1.000
_exptl_absorpt_correction_T_min 0.597
_exptl_absorpt_correction_type psi-scan
_exptl_crystal_colour brown
_exptl_crystal_density_diffrn 1.978
_exptl_crystal_description prismatic
_exptl_crystal_F_000 1082.00
_exptl_crystal_size_max 0.200
_exptl_crystal_size_min 0.150
_refine_diff_density_max -3.73050
_refine_diff_density_min 2.46640
_refine_ls_extinction_coef 0.00000
_refine_ls_extinction_method Zachariasen_type_2_Gaussian_isotropic
_refine_ls_goodness_of_fit_obs 3.020
_refine_ls_matrix_type full
_refine_ls_number_parameters 425
_refine_ls_number_reflns 3788
_refine_ls_number_restraints 0
_refine_ls_R_factor_obs 0.0580
_refine_ls_shift/esd_max 2.7300
_refine_ls_structure_factor_coef F
_refine_ls_weighting_scheme sigma
_refine_ls_wR_factor_obs 0.0690
_cod_data_source_file ic9614430_1.cif
_cod_data_source_block '[CuPb(L)(BzO)(DMF)]ClO4'
_cod_original_cell_volume 1871.9(5)
_cod_original_sg_symbol_H-M 'P -1 '
_cod_database_code 4323473

loop_
_symmetry_equiv_pos_as_xyz
'   +x,   +y,   +z'
'   -x,   -y,   -z'

loop_
_atom_site_aniso_label
_atom_site_aniso_U_11
_atom_site_aniso_U_22
_atom_site_aniso_U_33
_atom_site_aniso_U_12
_atom_site_aniso_U_13
_atom_site_aniso_U_23
Pb 0.0353(5) 0.0274(5) 0.0380(5) -0.0062(4) -0.0048(4) 0.0001(3)
Br1 0.044(2) 0.054(2) 0.043(1) -0.002(1) 0.016(1) 0.001(1)
Br2 0.073(2) 0.074(2) 0.034(1) -0.009(2) 0.014(1) -0.009(1)
Cu 0.030(2) 0.030(1) 0.029(1) -0.011(1) 0.002(1) -0.005(1)
Cl 0.051(4) 0.058(4) 0.038(3) -0.002(3) 0.003(3) -0.003(3)
O1 0.036(9) 0.041(9) 0.035(8) -0.018(7) 0.017(7) -0.015(7)
O2 0.035(9) 0.044(9) 0.030(8) -0.021(7) 0.002(7) -0.012(7)
O3 0.12(2) 0.032(10) 0.044(10) -0.015(10) -0.014(10) -0.002(8)
O4 0.07(1) 0.033(9) 0.045(10) -0.014(8) -0.013(8) 0.004(7)
O6 0.09(2) 0.10(2) 0.06(1) 0.02(1) 0.02(1) 0.04(1)
O7 0.14(2) 0.13(2) 0.09(2) -0.07(2) 0.05(1) -0.06(1)
O8 0.07(1) 0.14(2) 0.05(1) 0.00(1) -0.006(10) 0.03(1)
O9 0.07(1) 0.09(2) 0.08(1) 0.04(1) 0.00(1) 0.00(1)
N1 0.04(1) 0.03(1) 0.05(1) -0.001(9) 0.006(9) -0.013(9)
N2 0.04(1) 0.04(1) 0.05(1) -0.015(9) 0.005(9) -0.005(9)
N3 0.02(1) 0.04(1) 0.029(10) -0.017(8) -0.001(8) -0.005(8)
N4 0.04(1) 0.04(1) 0.027(10) -0.015(9) 0.003(8) -0.003(8)
C1 0.04(1) 0.02(1) 0.02(1) -0.008(10) -0.002(10) 0.000(8)
C2 0.03(1) 0.03(1) 0.02(1) -0.010(10) 0.001(9) 0.004(9)
C3 0.04(1) 0.03(1) 0.02(1) -0.01(1) 0.003(10) -0.003(9)
C4 0.04(1) 0.03(1) 0.03(1) 0.00(1) 0.004(10) 0.008(10)
C5 0.03(1) 0.03(1) 0.04(1) -0.003(10) 0.00(1) 0.01(1)
C6 0.03(1) 0.03(1) 0.03(1) -0.006(10) -0.006(10) -0.002(9)
C7 0.04(1) 0.05(1) 0.04(1) -0.01(1) -0.01(1) 0.00(1)
C8 0.06(2) 0.03(1) 0.10(2) -0.01(1) 0.03(1) 0.00(1)
C9 0.04(2) 0.05(2) 0.09(2) -0.01(1) 0.00(1) -0.03(1)
C10 0.07(2) 0.06(2) 0.05(2) -0.04(1) -0.03(1) 0.02(1)
C11 0.11(3) 0.04(2) 0.05(2) -0.04(2) -0.01(2) -0.01(1)
C12 0.06(2) 0.06(2) 0.03(1) -0.02(1) -0.01(1) -0.01(1)
C13 0.05(1) 0.02(1) 0.02(1) -0.01(1) 0.00(1) 0.003(9)
C14 0.03(1) 0.04(1) 0.03(1) 0.00(1) -0.008(10) 0.008(10)
C15 0.05(2) 0.04(1) 0.04(1) -0.01(1) 0.00(1) 0.00(1)
C16 0.07(2) 0.05(1) 0.03(1) 0.00(1) 0.00(1) 0.01(1)
C17 0.04(1) 0.04(1) 0.04(1) -0.01(1) 0.00(1) 0.01(1)
C18 0.02(1) 0.04(1) 0.02(1) -0.006(10) 0.001(9) -0.003(9)
C19 0.03(1) 0.03(1) 0.04(1) -0.01(1) 0.00(1) -0.005(10)
C20 0.04(1) 0.04(1) 0.04(1) -0.02(1) -0.01(1) 0.01(1)
C21 0.03(1) 0.04(1) 0.04(1) -0.01(1) 0.000(10) -0.01(1)
C22 0.03(1) 0.07(2) 0.04(1) -0.03(1) -0.01(1) -0.01(1)
C23 0.05(1) 0.02(1) 0.03(1) -0.02(1) 0.00(1) -0.013(9)
C24 0.05(2) 0.03(1) 0.04(1) 0.00(1) 0.01(1) -0.01(1)
C25 0.04(1) 0.02(1) 0.04(1) -0.006(10) 0.00(1) -0.002(10)
C26 0.08(2) 0.03(1) 0.04(1) -0.01(1) -0.01(1) 0.00(1)
C27 0.08(2) 0.07(2) 0.05(2) -0.02(2) -0.02(1) 0.01(1)
C28 0.08(2) 0.04(2) 0.07(2) 0.00(1) 0.00(1) 0.02(1)
C29 0.06(2) 0.03(1) 0.04(1) 0.01(1) 0.01(1) 0.00(1)
C30 0.05(2) 0.04(1) 0.03(1) -0.01(1) 0.00(1) 0.01(1)

loop_
_atom_site_label
_atom_site_fract_x
_atom_site_fract_y
_atom_site_fract_z
_atom_site_U_iso_or_equiv
_atom_site_thermal_displace_type
_atom_site_calc_flag
_atom_site_calc_attached_atom
Pb 0.18308(6) 0.18435(5) 0.20884(9) 0.0337 Uij ? ?
Br1 -0.1270(2) 0.4295(2) 0.8596(2) 0.0469 Uij ? ?
Br2 0.4060(2) 0.2425(2) -0.5310(3) 0.0609 Uij ? ?
Cu 0.2434(2) 0.3946(1) 0.2613(3) 0.0291 Uij ? ?
Cl 0.6775(4) 0.3408(4) 0.0749(6) 0.0501 Uij ? ?
O1 0.1334(10) 0.3447(8) 0.322(1) 0.0367 Uij ? ?
O2 0.2104(9) 0.3280(8) 0.073(1) 0.0358 Uij ? ?
O3 0.204(1) 0.0876(9) 0.440(2) 0.0656 Uij ? ?
O4 0.166(1) 0.0250(9) 0.211(2) 0.0485 Uij ? ?
O5 0.3498 0.1032 0.0713 0.0550 Uij ? ?
O6 0.616(1) 0.325(1) 0.188(2) 0.0839 Uij ? ?
O7 0.731(2) 0.407(1) 0.130(2) 0.1184 Uij ? ?
O8 0.624(1) 0.363(1) -0.060(2) 0.0852 Uij ? ?
O9 0.742(1) 0.263(1) 0.040(2) 0.0861 Uij ? ?
N1 0.003(1) 0.194(1) 0.259(2) 0.0418 Uij ? ?
N2 0.096(1) 0.174(1) -0.055(2) 0.0414 Uij ? ?
N3 0.363(1) 0.421(1) 0.173(2) 0.0307 Uij ? ?
N4 0.254(1) 0.457(1) 0.471(2) 0.0354 Uij ? ?
N5 0.4818 0.1032 -0.1028 0.0550 Uij ? ?
C1 0.076(1) 0.365(1) 0.437(2) 0.0286 Uij ? ?
C2 0.101(1) 0.423(1) 0.565(2) 0.0283 Uij ? ?
C3 0.040(1) 0.441(1) 0.691(2) 0.0299 Uij ? ?
C4 -0.044(2) 0.408(1) 0.689(2) 0.0342 Uij ? ?
C5 -0.073(1) 0.354(1) 0.559(2) 0.0337 Uij ? ?
C6 -0.014(1) 0.334(1) 0.436(2) 0.0306 Uij ? ?
C7 -0.046(2) 0.285(1) 0.287(2) 0.0415 Uij ? ?
C8 -0.016(2) 0.143(1) 0.392(3) 0.0610 Uij ? ?
C9 -0.036(2) 0.150(2) 0.117(3) 0.0632 Uij ? ?
C10 -0.009(2) 0.180(2) -0.026(3) 0.0562 Uij ? ?
C11 0.133(2) 0.089(2) -0.130(3) 0.0683 Uij ? ?
C12 0.111(2) 0.240(1) -0.155(2) 0.0486 Uij ? ?
C13 0.256(2) 0.310(1) -0.055(2) 0.0310 Uij ? ?
C14 0.211(1) 0.260(1) -0.178(2) 0.0333 Uij ? ?
C15 0.256(2) 0.240(1) -0.315(2) 0.0408 Uij ? ?
C16 0.346(2) 0.269(1) -0.339(2) 0.0481 Uij ? ?
C17 0.388(2) 0.319(1) -0.222(2) 0.0385 Uij ? ?
C18 0.343(1) 0.341(1) -0.081(2) 0.0292 Uij ? ?
C19 0.391(1) 0.394(1) 0.037(2) 0.0343 Uij ? ?
C20 0.431(1) 0.472(1) 0.268(2) 0.0366 Uij ? ?
C21 0.379(1) 0.539(1) 0.384(2) 0.0372 Uij ? ?
C22 0.340(2) 0.500(2) 0.516(2) 0.0471 Uij ? ?
C23 0.193(2) 0.459(1) 0.574(2) 0.0329 Uij ? ?
C24 0.199(2) 0.021(1) 0.349(2) 0.0403 Uij ? ?
C25 0.234(1) -0.064(1) 0.404(2) 0.0339 Uij ? ?
C26 0.268(2) -0.070(1) 0.554(2) 0.0538 Uij ? ?
C27 0.302(2) -0.151(2) 0.604(3) 0.0642 Uij ? ?
C28 0.304(2) -0.223(1) 0.509(3) 0.0599 Uij ? ?
C29 0.271(2) -0.218(1) 0.361(2) 0.0474 Uij ? ?
C30 0.235(2) -0.137(1) 0.306(2) 0.0400 Uij ? ?
C31 0.4325 0.1340 -0.0007 0.0550 Uij ? ?
C32 0.4485 0.0420 -0.2245 0.0550 Uij ? ?
C33 0.5536 0.1427 -0.0986 0.0550 Uij ? ?
H1 0.0577 0.4774 0.7791 0.0354 Uij ? ?
H2 -0.1338 0.3322 0.5580 0.0405 Uij ? ?
H3 -0.0336 0.3163 0.2028 0.0482 Uij ? ?
H4 -0.1134 0.2828 0.2918 0.0482 Uij ? ?
H5 0.0068 0.1698 0.4860 0.0672 Uij ? ?
H6 -0.0842 0.1413 0.3981 0.0672 Uij ? ?
H7 0.0147 0.0852 0.3754 0.0672 Uij ? ?
H8 -0.1040 0.1565 0.1229 0.0702 Uij ? ?
H9 -0.0121 0.0895 0.1165 0.0702 Uij ? ?
H10 -0.0357 0.2402 -0.0248 0.0613 Uij ? ?
H11 -0.0395 0.1482 -0.1082 0.0613 Uij ? ?
H12 0.1224 0.0441 -0.0674 0.0729 Uij ? ?
H13 0.0991 0.0792 -0.2276 0.0729 Uij ? ?
H14 0.1992 0.0867 -0.1478 0.0729 Uij ? ?
H15 0.0745 0.2925 -0.1154 0.0528 Uij ? ?
H16 0.0848 0.2226 -0.2548 0.0528 Uij ? ?
H17 0.2274 0.2052 -0.3970 0.0481 Uij ? ?
H18 0.4483 0.3387 -0.2394 0.0461 Uij ? ?
H19 0.4505 0.4111 0.0101 0.0420 Uij ? ?
H20 0.4745 0.4334 0.3214 0.0432 Uij ? ?
H21 0.4648 0.5008 0.1994 0.0432 Uij ? ?
H22 0.4229 0.5783 0.4230 0.0427 Uij ? ?
H23 0.3267 0.5711 0.3308 0.0427 Uij ? ?
H24 0.3887 0.4604 0.5537 0.0596 Uij ? ?
H25 0.3225 0.5466 0.5931 0.0596 Uij ? ?
H26 0.2083 0.4874 0.6715 0.0379 Uij ? ?
H27 0.2672 -0.0180 0.6254 0.0610 Uij ? ?
H28 0.3258 -0.1538 0.7115 0.0730 Uij ? ?
H29 0.3286 -0.2795 0.5462 0.0673 Uij ? ?
H30 0.2704 -0.2704 0.2896 0.0567 Uij ? ?
H31 0.2130 -0.1338 0.1986 0.0469 Uij ? ?
H32 0.4535 0.1860 0.0471 0.0660 Uij ? ?
H33 0.3935 0.0693 -0.2764 0.0660 Uij ? ?
H34 0.4320 -0.0075 -0.1803 0.0660 Uij ? ?
H35 0.4983 0.0245 -0.2961 0.0397 Uij ? ?
H36 0.5874 0.1368 -0.0026 0.0660 Uij ? ?
H37 0.5337 0.2025 -0.1096 0.0660 Uij ? ?
H38 0.5946 0.1191 -0.1805 0.0660 Uij ? ?

loop_
_atom_type_symbol
_atom_type_oxidation_number
_atom_type_number_in_cell
_atom_type_scat_dispersion_real
_atom_type_scat_dispersion_imag
_atom_type_scat_source
C 0 66 0.003 0.002 'International Tables'
H 0 76 0.000 0.000 'International Tables'
Br 0 4 -0.290 2.459 'International Tables'
Cl 0 2 0.148 0.159 'International Tables'
Cu 0 2 0.320 1.265 'International Tables'
N 0 10 0.006 0.003 'International Tables'
O 0 18 0.011 0.006 'International Tables'
Pb 0 2 -3.394 10.111 'International Tables'

loop_
_geom_angle_atom_site_label_1
_geom_angle_atom_site_label_2
_geom_angle_atom_site_label_3
_geom_angle
_geom_angle_site_symmetry_1
_geom_angle_site_symmetry_2
_geom_angle_site_symmetry_3
_geom_angle_publ_flag
Cu Pb O(1) 33.3(3) ? ? ? yes
Cu Pb O(2) 33.7(2) ? ? ? yes
Cu Pb O(3) 119.3(3) ? ? ? yes
Cu Pb O(4) 168.3(3) ? ? ? yes
Cu Pb O(5) 98.83(5) ? ? ? yes
Cu Pb N(1) 106.8(4) ? ? ? yes
Cu Pb N(2) 105.2(4) ? ? ? yes
Cu Pb C(1) 50.2(3) ? ? ? yes
Cu Pb C(7) 83.5(3) ? ? ? yes
Cu Pb C(8) 117.1(4) ? ? ? yes
Cu Pb C(9) 120.3(4) ? ? ? yes
Cu Pb C(10) 109.2(4) ? ? ? yes
Cu Pb C(11) 123.1(4) ? ? ? yes
Cu Pb C(12) 83.9(4) ? ? ? yes
Cu Pb C(13) 50.6(3) ? ? ? yes
Cu Pb C(24) 143.2(4) ? ? ? yes
O(1) Pb O(2) 54.6(4) ? ? ? yes
O(1) Pb O(3) 107.4(4) ? ? ? yes
O(1) Pb O(4) 148.5(4) ? ? ? yes
O(1) Pb O(5) 132.0(3) ? ? ? yes
O(1) Pb N(1) 74.8(4) ? ? ? yes
O(1) Pb N(2) 104.4(5) ? ? ? yes
O(1) Pb C(1) 18.1(4) ? ? ? yes
O(1) Pb C(7) 52.3(4) ? ? ? yes
O(1) Pb C(8) 84.0(4) ? ? ? yes
O(1) Pb C(9) 93.8(5) ? ? ? yes
O(1) Pb C(10) 94.0(5) ? ? ? yes
O(1) Pb C(11) 129.7(6) ? ? ? yes
O(1) Pb C(12) 90.2(5) ? ? ? yes
O(1) Pb C(13) 75.0(4) ? ? ? yes
O(1) Pb C(24) 131.5(5) ? ? ? yes
O(2) Pb O(3) 152.2(4) ? ? ? yes
O(2) Pb O(4) 154.2(4) ? ? ? yes
O(2) Pb O(5) 87.6(3) ? ? ? yes
O(2) Pb N(1) 107.2(5) ? ? ? yes
O(2) Pb N(2) 73.4(4) ? ? ? yes
O(2) Pb C(1) 72.3(4) ? ? ? yes
O(2) Pb C(7) 86.7(5) ? ? ? yes
O(2) Pb C(8) 128.5(5) ? ? ? yes
O(2) Pb C(9) 105.4(6) ? ? ? yes
O(2) Pb C(10) 84.7(5) ? ? ? yes
O(2) Pb C(11) 89.5(5) ? ? ? yes
O(2) Pb C(12) 51.2(4) ? ? ? yes
O(2) Pb C(13) 20.4(4) ? ? ? yes
O(2) Pb C(24) 167.3(5) ? ? ? yes
O(3) Pb O(4) 50.9(4) ? ? ? yes
O(3) Pb O(5) 93.2(4) ? ? ? yes
O(3) Pb N(1) 84.7(6) ? ? ? yes
O(3) Pb N(2) 134.4(5) ? ? ? yes
O(3) Pb C(1) 92.8(4) ? ? ? yes
O(3) Pb C(7) 97.9(5) ? ? ? yes
O(3) Pb C(8) 60.5(6) ? ? ? yes
O(3) Pb C(9) 96.2(6) ? ? ? yes
O(3) Pb C(10) 120.1(5) ? ? ? yes
O(3) Pb C(11) 116.9(5) ? ? ? yes
O(3) Pb C(12) 156.6(5) ? ? ? yes
O(3) Pb C(13) 155.8(5) ? ? ? yes
O(3) Pb C(24) 25.5(5) ? ? ? yes
O(4) Pb O(5) 76.9(4) ? ? ? yes
O(4) Pb N(1) 80.1(5) ? ? ? yes
O(4) Pb N(2) 85.7(5) ? ? ? yes
O(4) Pb C(1) 130.4(5) ? ? ? yes
O(4) Pb C(7) 103.4(5) ? ? ? yes
O(4) Pb C(8) 65.7(5) ? ? ? yes
O(4) Pb C(9) 69.9(6) ? ? ? yes
O(4) Pb C(10) 82.5(5) ? ? ? yes
O(4) Pb C(11) 66.0(5) ? ? ? yes
O(4) Pb C(12) 106.5(5) ? ? ? yes
O(4) Pb C(13) 134.8(5) ? ? ? yes
O(4) Pb C(24) 26.0(5) ? ? ? yes
O(5) Pb N(1) 151.8(3) ? ? ? yes
O(5) Pb N(2) 89.1(4) ? ? ? yes
O(5) Pb C(1) 146.5(3) ? ? ? yes
O(5) Pb C(7) 165.8(3) ? ? ? yes
O(5) Pb C(8) 142.4(4) ? ? ? yes
O(5) Pb C(9) 127.2(4) ? ? ? yes
O(5) Pb C(10) 112.6(5) ? ? ? yes
O(5) Pb C(11) 69.5(5) ? ? ? yes
O(5) Pb C(12) 85.8(4) ? ? ? yes
O(5) Pb C(13) 69.8(3) ? ? ? yes
O(5) Pb C(24) 80.9(4) ? ? ? yes
N(1) Pb N(2) 73.0(5) ? ? ? yes
N(1) Pb C(1) 61.7(5) ? ? ? yes
N(1) Pb C(7) 23.4(5) ? ? ? yes
N(1) Pb C(8) 24.2(6) ? ? ? yes
N(1) Pb C(9) 26.4(5) ? ? ? yes
N(1) Pb C(10) 47.6(6) ? ? ? yes
N(1) Pb C(11) 86.3(6) ? ? ? yes
N(1) Pb C(12) 85.3(6) ? ? ? yes
N(1) Pb C(13) 118.5(5) ? ? ? yes
N(1) Pb C(24) 85.5(6) ? ? ? yes
N(2) Pb C(1) 109.5(5) ? ? ? yes
N(2) Pb C(7) 76.8(5) ? ? ? yes
N(2) Pb C(8) 91.8(6) ? ? ? yes
N(2) Pb C(9) 49.5(6) ? ? ? yes
N(2) Pb C(10) 25.4(5) ? ? ? yes
N(2) Pb C(11) 25.6(6) ? ? ? yes
N(2) Pb C(12) 22.4(5) ? ? ? yes
N(2) Pb C(13) 64.6(5) ? ? ? yes
N(2) Pb C(24) 111.5(6) ? ? ? yes
C(1) Pb C(7) 42.0(5) ? ? ? yes
C(1) Pb C(8) 66.9(5) ? ? ? yes
C(1) Pb C(9) 84.7(5) ? ? ? yes
C(1) Pb C(10) 92.4(6) ? ? ? yes
C(1) Pb C(11) 134.6(6) ? ? ? yes
C(1) Pb C(12) 100.9(5) ? ? ? yes
C(1) Pb C(13) 92.7(4) ? ? ? yes
C(1) Pb C(24) 115.1(5) ? ? ? yes
C(7) Pb C(8) 41.9(5) ? ? ? yes
C(7) Pb C(9) 42.8(5) ? ? ? yes
C(7) Pb C(10) 53.9(6) ? ? ? yes
C(7) Pb C(11) 97.4(6) ? ? ? yes
C(7) Pb C(12) 80.5(5) ? ? ? yes
C(7) Pb C(13) 101.9(5) ? ? ? yes
C(7) Pb C(24) 105.7(6) ? ? ? yes
C(8) Pb C(9) 42.3(6) ? ? ? yes
C(8) Pb C(10) 67.5(6) ? ? ? yes
C(8) Pb C(11) 97.4(6) ? ? ? yes
C(8) Pb C(12) 107.8(6) ? ? ? yes
C(8) Pb C(13) 142.4(5) ? ? ? yes
C(8) Pb C(24) 63.8(6) ? ? ? yes
C(9) Pb C(10) 25.6(6) ? ? ? yes
C(9) Pb C(11) 60.0(6) ? ? ? yes
C(9) Pb C(12) 66.7(6) ? ? ? yes
C(9) Pb C(13) 107.7(6) ? ? ? yes
C(9) Pb C(24) 85.9(7) ? ? ? yes
C(10) Pb C(11) 43.7(7) ? ? ? yes
C(10) Pb C(12) 41.2(5) ? ? ? yes
C(10) Pb C(13) 83.1(5) ? ? ? yes
C(10) Pb C(24) 104.6(6) ? ? ? yes
C(11) Pb C(12) 41.3(6) ? ? ? yes
C(11) Pb C(13) 74.2(5) ? ? ? yes
C(11) Pb C(24) 91.5(6) ? ? ? yes
C(12) Pb C(13) 43.0(5) ? ? ? yes
C(12) Pb C(24) 132.4(5) ? ? ? yes
C(13) Pb C(24) 150.4(5) ? ? ? yes
Cu Br(1) O(7) 97.4(5) ? ? ? yes
Cu Br(1) C(3) 93.9(4) ? ? ? yes
Cu Br(1) C(4) 94.4(6) ? ? ? yes
Cu Br(1) C(5) 94.8(4) ? ? ? yes
O(7) Br(1) C(3) 163.2(6) ? ? ? yes
O(7) Br(1) C(4) 163.8(7) ? ? ? yes
O(7) Br(1) C(5) 140.7(5) ? ? ? yes
C(3) Br(1) C(4) 23.5(7) ? ? ? yes
C(3) Br(1) C(5) 49.7(5) ? ? ? yes
C(4) Br(1) C(5) 26.3(7) ? ? ? yes
C(15) Br(2) C(16) 25.2(8) ? ? ? yes
C(15) Br(2) C(17) 50.0(6) ? ? ? yes
C(16) Br(2) C(17) 24.8(8) ? ? ? yes
Pb Cu Br(1) 128.44(8) ? ? ? yes
Pb Cu O(1) 48.3(4) ? ? ? yes
Pb Cu O(2) 50.9(4) ? ? ? yes
Pb Cu N(3) 119.2(5) ? ? ? yes
Pb Cu N(4) 121.8(5) ? ? ? yes
Pb Cu C(1) 65.5(3) ? ? ? yes
Pb Cu C(2) 86.6(3) ? ? ? yes
Pb Cu C(13) 63.8(4) ? ? ? yes
Pb Cu C(18) 83.0(3) ? ? ? yes
Pb Cu C(19) 103.3(4) ? ? ? yes
Pb Cu C(20) 134.0(4) ? ? ? yes
Pb Cu C(21) 154.1(4) ? ? ? yes
Pb Cu C(22) 135.3(4) ? ? ? yes
Pb Cu C(23) 106.1(4) ? ? ? yes
Br(1) Cu O(1) 97.3(4) ? ? ? yes
Br(1) Cu O(2) 91.0(4) ? ? ? yes
Br(1) Cu N(3) 90.5(5) ? ? ? yes
Br(1) Cu N(4) 89.1(5) ? ? ? yes
Br(1) Cu C(1) 91.2(4) ? ? ? yes
Br(1) Cu C(2) 88.1(3) ? ? ? yes
Br(1) Cu C(13) 91.5(4) ? ? ? yes
Br(1) Cu C(18) 91.1(3) ? ? ? yes
Br(1) Cu C(19) 91.0(4) ? ? ? yes
Br(1) Cu C(20) 91.0(4) ? ? ? yes
Br(1) Cu C(21) 77.4(4) ? ? ? yes
Br(1) Cu C(22) 90.6(5) ? ? ? yes
Br(1) Cu C(23) 89.1(4) ? ? ? yes
O(1) Cu O(2) 78.7(5) ? ? ? yes
O(1) Cu N(3) 167.4(6) ? ? ? yes
O(1) Cu N(4) 90.3(6) ? ? ? yes
O(1) Cu C(1) 19.0(5) ? ? ? yes
O(1) Cu C(2) 44.0(5) ? ? ? yes
O(1) Cu C(13) 97.9(5) ? ? ? yes
O(1) Cu C(18) 122.5(5) ? ? ? yes
O(1) Cu C(19) 147.9(5) ? ? ? yes
O(1) Cu C(20) 162.7(5) ? ? ? yes
O(1) Cu C(21) 140.1(5) ? ? ? yes
O(1) Cu C(22) 115.0(5) ? ? ? yes
O(1) Cu C(23) 69.3(5) ? ? ? yes
O(2) Cu N(3) 91.3(6) ? ? ? yes
O(2) Cu N(4) 168.9(6) ? ? ? yes
O(2) Cu C(1) 96.7(5) ? ? ? yes
O(2) Cu C(2) 121.9(5) ? ? ? yes
O(2) Cu C(13) 19.5(5) ? ? ? yes
O(2) Cu C(18) 44.3(5) ? ? ? yes
O(2) Cu C(19) 70.2(5) ? ? ? yes
O(2) Cu C(20) 116.5(5) ? ? ? yes
O(2) Cu C(21) 140.1(5) ? ? ? yes
O(2) Cu C(22) 165.9(6) ? ? ? yes
O(2) Cu C(23) 147.7(5) ? ? ? yes
N(3) Cu N(4) 99.8(6) ? ? ? yes
N(3) Cu C(1) 171.8(6) ? ? ? yes
N(3) Cu C(2) 146.8(5) ? ? ? yes
N(3) Cu C(13) 71.8(6) ? ? ? yes
N(3) Cu C(18) 47.0(5) ? ? ? yes
N(3) Cu C(19) 21.1(5) ? ? ? yes
N(3) Cu C(20) 25.2(6) ? ? ? yes
N(3) Cu C(21) 51.4(6) ? ? ? yes
N(3) Cu C(22) 74.6(6) ? ? ? yes
N(3) Cu C(23) 121.0(6) ? ? ? yes
N(4) Cu C(1) 72.2(6) ? ? ? yes
N(4) Cu C(2) 47.1(6) ? ? ? yes
N(4) Cu C(13) 171.6(6) ? ? ? yes
N(4) Cu C(18) 146.8(6) ? ? ? yes
N(4) Cu C(19) 120.8(6) ? ? ? yes
N(4) Cu C(20) 74.6(6) ? ? ? yes
N(4) Cu C(21) 50.5(6) ? ? ? yes
N(4) Cu C(22) 25.2(6) ? ? ? yes
N(4) Cu C(23) 21.2(6) ? ? ? yes
C(1) Cu C(2) 25.3(4) ? ? ? yes
C(1) Cu C(13) 116.2(5) ? ? ? yes
C(1) Cu C(18) 141.0(5) ? ? ? yes
C(1) Cu C(19) 166.8(5) ? ? ? yes
C(1) Cu C(20) 146.7(5) ? ? ? yes
C(1) Cu C(21) 121.2(5) ? ? ? yes
C(1) Cu C(22) 97.3(5) ? ? ? yes
C(1) Cu C(23) 51.0(5) ? ? ? yes
C(2) Cu C(13) 141.3(5) ? ? ? yes
C(2) Cu C(18) 166.1(5) ? ? ? yes
C(2) Cu C(19) 167.9(5) ? ? ? yes
C(2) Cu C(20) 121.7(5) ? ? ? yes
C(2) Cu C(21) 96.1(5) ? ? ? yes
C(2) Cu C(22) 72.2(5) ? ? ? yes
C(2) Cu C(23) 25.9(5) ? ? ? yes
C(13) Cu C(18) 24.8(5) ? ? ? yes
C(13) Cu C(19) 50.8(5) ? ? ? yes
C(13) Cu C(20) 97.0(5) ? ? ? yes
C(13) Cu C(21) 121.5(5) ? ? ? yes
C(13) Cu C(22) 146.4(6) ? ? ? yes
C(13) Cu C(23) 167.2(5) ? ? ? yes
C(18) Cu C(19) 26.0(5) ? ? ? yes
C(18) Cu C(20) 72.2(5) ? ? ? yes
C(18) Cu C(21) 97.2(5) ? ? ? yes
C(18) Cu C(22) 121.6(5) ? ? ? yes
C(18) Cu C(23) 168.0(5) ? ? ? yes
C(19) Cu C(20) 46.2(5) ? ? ? yes
C(19) Cu C(21) 71.9(5) ? ? ? yes
C(19) Cu C(22) 95.7(5) ? ? ? yes
C(19) Cu C(23) 142.0(5) ? ? ? yes
C(20) Cu C(21) 28.2(5) ? ? ? yes
C(20) Cu C(22) 49.4(5) ? ? ? yes
C(20) Cu C(23) 95.8(5) ? ? ? yes
C(21) Cu C(22) 27.6(5) ? ? ? yes
C(21) Cu C(23) 71.1(5) ? ? ? yes
C(22) Cu C(23) 46.3(5) ? ? ? yes
O(6) Cl O(7) 110(1) ? ? ? yes
O(6) Cl O(8) 110(1) ? ? ? yes
O(6) Cl O(9) 107(1) ? ? ? yes
O(7) Cl O(8) 110(1) ? ? ? yes
O(7) Cl O(9) 109(1) ? ? ? yes
O(8) Cl O(9) 109(1) ? ? ? yes
Pb O(1) Cu 98.4(5) ? ? ? yes
Pb O(1) O(2) 64.4(4) ? ? ? yes
Pb O(1) N(1) 51.8(4) ? ? ? yes
Pb O(1) N(4) 126.7(6) ? ? ? yes
Pb O(1) C(1) 123(1) ? ? ? yes
Pb O(1) C(2) 138.8(7) ? ? ? yes
Pb O(1) C(6) 101.8(6) ? ? ? yes
Pb O(1) C(7) 79.5(5) ? ? ? yes
Pb O(1) C(23) 137.3(7) ? ? ? yes
Cu O(1) O(2) 50.8(4) ? ? ? yes
Cu O(1) N(1) 146.7(6) ? ? ? yes
Cu O(1) N(4) 45.9(4) ? ? ? yes
Cu O(1) C(1) 132(1) ? ? ? yes
Cu O(1) C(2) 101.6(7) ? ? ? yes
Cu O(1) C(6) 159.8(8) ? ? ? yes
Cu O(1) C(7) 156.5(8) ? ? ? yes
Cu O(1) C(23) 71.6(5) ? ? ? yes
O(2) O(1) N(1) 97.8(5) ? ? ? yes
O(2) O(1) N(4) 96.7(6) ? ? ? yes
O(2) O(1) C(1) 165(1) ? ? ? yes
O(2) O(1) C(2) 150.8(8) ? ? ? yes
O(2) O(1) C(6) 141.7(8) ? ? ? yes
O(2) O(1) C(7) 109.2(7) ? ? ? yes
O(2) O(1) C(23) 122.2(7) ? ? ? yes
N(1) O(1) N(4) 161.5(7) ? ? ? yes
N(1) O(1) C(1) 81(1) ? ? ? yes
N(1) O(1) C(2) 111.0(7) ? ? ? yes
N(1) O(1) C(6) 52.6(6) ? ? ? yes
N(1) O(1) C(7) 28.4(5) ? ? ? yes
N(1) O(1) C(23) 139.2(7) ? ? ? yes
N(4) O(1) C(1) 87(1) ? ? ? yes
N(4) O(1) C(2) 56.3(6) ? ? ? yes
N(4) O(1) C(6) 118.1(7) ? ? ? yes
N(4) O(1) C(7) 150.0(7) ? ? ? yes
N(4) O(1) C(23) 25.8(5) ? ? ? yes
C(1) O(1) C(2) 31.3(10) ? ? ? yes
C(1) O(1) C(6) 30.7(10) ? ? ? yes
C(1) O(1) C(7) 63(1) ? ? ? yes
C(1) O(1) C(23) 62(1) ? ? ? yes
C(2) O(1) C(6) 62.0(7) ? ? ? yes
C(2) O(1) C(7) 94.8(7) ? ? ? yes
C(2) O(1) C(23) 30.7(6) ? ? ? yes
C(6) O(1) C(7) 33.2(6) ? ? ? yes
C(6) O(1) C(23) 92.7(7) ? ? ? yes
C(7) O(1) C(23) 125.4(7) ? ? ? yes
Pb O(2) Cu 95.5(5) ? ? ? yes
Pb O(2) O(1) 60.9(4) ? ? ? yes
Pb O(2) N(2) 51.2(4) ? ? ? yes
Pb O(2) N(3) 119.7(6) ? ? ? yes
Pb O(2) C(12) 78.5(6) ? ? ? yes
Pb O(2) C(13) 112(1) ? ? ? yes
Pb O(2) C(14) 94.8(6) ? ? ? yes
Pb O(2) C(18) 125.3(7) ? ? ? yes
Pb O(2) C(19) 127.0(7) ? ? ? yes
Cu O(2) O(1) 50.5(4) ? ? ? yes
Cu O(2) N(2) 142.2(7) ? ? ? yes
Cu O(2) N(3) 44.8(4) ? ? ? yes
Cu O(2) C(12) 162.7(8) ? ? ? yes
Cu O(2) C(13) 130(1) ? ? ? yes
Cu O(2) C(14) 163.8(8) ? ? ? yes
Cu O(2) C(18) 101.0(7) ? ? ? yes
Cu O(2) C(19) 70.8(5) ? ? ? yes
O(1) O(2) N(2) 93.2(6) ? ? ? yes
O(1) O(2) N(3) 95.1(6) ? ? ? yes
O(1) O(2) C(12) 113.4(7) ? ? ? yes
O(1) O(2) C(13) 173(1) ? ? ? yes
O(1) O(2) C(14) 145.5(8) ? ? ? yes
O(1) O(2) C(18) 150.7(8) ? ? ? yes
O(1) O(2) C(19) 120.8(6) ? ? ? yes
N(2) O(2) N(3) 160.9(7) ? ? ? yes
N(2) O(2) C(12) 27.4(5) ? ? ? yes
N(2) O(2) C(13) 83(1) ? ? ? yes
N(2) O(2) C(14) 52.7(6) ? ? ? yes
N(2) O(2) C(18) 112.6(7) ? ? ? yes
N(2) O(2) C(19) 140.8(7) ? ? ? yes
N(3) O(2) C(12) 151.5(8) ? ? ? yes
N(3) O(2) C(13) 85(1) ? ? ? yes
N(3) O(2) C(14) 119.0(8) ? ? ? yes
N(3) O(2) C(18) 56.2(6) ? ? ? yes
N(3) O(2) C(19) 25.9(5) ? ? ? yes
C(12) O(2) C(13) 66(1) ? ? ? yes
C(12) O(2) C(14) 33.1(7) ? ? ? yes
C(12) O(2) C(18) 95.7(8) ? ? ? yes
C(12) O(2) C(19) 125.8(8) ? ? ? yes
C(13) O(2) C(14) 33(1) ? ? ? yes
C(13) O(2) C(18) 29(1) ? ? ? yes
C(13) O(2) C(19) 59(1) ? ? ? yes
C(14) O(2) C(18) 62.8(7) ? ? ? yes
C(14) O(2) C(19) 93.1(7) ? ? ? yes
C(18) O(2) C(19) 30.2(6) ? ? ? yes
Pb O(3) O(4) 62.6(5) ? ? ? yes
Pb O(3) N(1) 47.2(4) ? ? ? yes
Pb O(3) C(8) 72.9(6) ? ? ? yes
Pb O(3) C(15) 94.5(6) ? ? ? yes
Pb O(3) C(24) 90(1) ? ? ? yes
Pb O(3) C(25) 122.2(8) ? ? ? yes
Pb O(3) C(26) 149.5(8) ? ? ? yes
O(4) O(3) N(1) 65.9(6) ? ? ? yes
O(4) O(3) C(8) 74.8(8) ? ? ? yes
O(4) O(3) C(15) 157.1(8) ? ? ? yes
O(4) O(3) C(24) 29(1) ? ? ? yes
O(4) O(3) C(25) 62.6(7) ? ? ? yes
O(4) O(3) C(26) 92.5(7) ? ? ? yes
N(1) O(3) C(8) 25.8(5) ? ? ? yes
N(1) O(3) C(15) 99.7(6) ? ? ? yes
N(1) O(3) C(24) 90(1) ? ? ? yes
N(1) O(3) C(25) 119.2(8) ? ? ? yes
N(1) O(3) C(26) 140.6(8) ? ? ? yes
C(8) O(3) C(15) 100.1(7) ? ? ? yes
C(8) O(3) C(24) 90(1) ? ? ? yes
C(8) O(3) C(25) 108.5(9) ? ? ? yes
C(8) O(3) C(26) 119.7(9) ? ? ? yes
C(15) O(3) C(24) 169(1) ? ? ? yes
C(15) O(3) C(25) 138.3(9) ? ? ? yes
C(15) O(3) C(26) 108.9(7) ? ? ? yes
C(24) O(3) C(25) 33(1) ? ? ? yes
C(24) O(3) C(26) 63(1) ? ? ? yes
C(25) O(3) C(26) 29.9(6) ? ? ? yes
Pb O(4) O(3) 66.5(5) ? ? ? yes
Pb O(4) O(5) 54.9(3) ? ? ? yes
Pb O(4) N(1) 50.5(4) ? ? ? yes
Pb O(4) N(2) 47.6(3) ? ? ? yes
Pb O(4) C(8) 70.4(5) ? ? ? yes
Pb O(4) C(9) 65.1(5) ? ? ? yes
Pb O(4) C(11) 68.2(5) ? ? ? yes
Pb O(4) C(24) 93(1) ? ? ? yes
Pb O(4) C(25) 124.7(7) ? ? ? yes
Pb O(4) C(30) 149.4(7) ? ? ? yes
O(3) O(4) O(5) 88.2(6) ? ? ? yes
O(3) O(4) N(1) 76.2(7) ? ? ? yes
O(3) O(4) N(2) 112.6(7) ? ? ? yes
O(3) O(4) C(8) 65.3(7) ? ? ? yes
O(3) O(4) C(9) 101.7(8) ? ? ? yes
O(3) O(4) C(11) 134.7(8) ? ? ? yes
O(3) O(4) C(24) 28(1) ? ? ? yes
O(3) O(4) C(25) 61.4(7) ? ? ? yes
O(3) O(4) C(30) 90.5(7) ? ? ? yes
O(5) O(4) N(1) 103.9(5) ? ? ? yes
O(5) O(4) N(2) 67.2(4) ? ? ? yes
O(5) O(4) C(8) 125.2(5) ? ? ? yes
O(5) O(4) C(9) 108.2(6) ? ? ? yes
O(5) O(4) C(11) 64.3(5) ? ? ? yes
O(5) O(4) C(24) 97(1) ? ? ? yes
O(5) O(4) C(25) 105.4(7) ? ? ? yes
O(5) O(4) C(30) 107.1(7) ? ? ? yes
N(1) O(4) N(2) 53.8(5) ? ? ? yes
N(1) O(4) C(8) 26.6(5) ? ? ? yes
N(1) O(4) C(9) 25.7(5) ? ? ? yes
N(1) O(4) C(11) 76.7(7) ? ? ? yes
N(1) O(4) C(24) 100(1) ? ? ? yes
N(1) O(4) C(25) 126.6(8) ? ? ? yes
N(1) O(4) C(30) 145.8(8) ? ? ? yes
N(2) O(4) C(8) 79.7(6) ? ? ? yes
N(2) O(4) C(9) 43.1(6) ? ? ? yes
N(2) O(4) C(11) 25.0(5) ? ? ? yes
N(2) O(4) C(24) 140(1) ? ? ? yes
N(2) O(4) C(25) 171.3(8) ? ? ? yes
N(2) O(4) C(30) 155.4(7) ? ? ? yes
C(8) O(4) C(9) 42.4(6) ? ? ? yes
C(8) O(4) C(11) 100.8(8) ? ? ? yes
C(8) O(4) C(24) 81(1) ? ? ? yes
C(8) O(4) C(25) 102.0(8) ? ? ? yes
C(8) O(4) C(30) 119.4(8) ? ? ? yes
C(9) O(4) C(11) 59.4(7) ? ? ? yes
C(9) O(4) C(24) 123(1) ? ? ? yes
C(9) O(4) C(25) 141.6(9) ? ? ? yes
C(9) O(4) C(30) 142.9(8) ? ? ? yes
C(11) O(4) C(24) 159(1) ? ? ? yes
C(11) O(4) C(25) 156.7(9) ? ? ? yes
C(11) O(4) C(30) 130.4(8) ? ? ? yes
C(24) O(4) C(25) 32(1) ? ? ? yes
C(24) O(4) C(30) 62(1) ? ? ? yes
C(25) O(4) C(30) 29.2(6) ? ? ? yes
Pb O(5) O(4) 48.2(2) ? ? ? yes
Pb O(5) N(5) 150.67(2) ? ? ? yes
Pb O(5) C(11) 62.0(4) ? ? ? yes
Pb O(5) C(31) 134.59(2) ? ? ? yes
Pb O(5) C(32) 146.48(2) ? ? ? yes
Pb O(5) C(33) 142.92(2) ? ? ? yes
O(4) O(5) N(5) 155.2(2) ? ? ? yes
O(4) O(5) C(11) 56.7(5) ? ? ? yes
O(4) O(5) C(31) 176.2(2) ? ? ? yes
O(4) O(5) C(32) 127.0(2) ? ? ? yes
O(4) O(5) C(33) 168.8(2) ? ? ? yes
N(5) O(5) C(11) 111.6(4) ? ? ? yes
N(5) O(5) C(31) 21.078(4) ? ? ? yes
N(5) O(5) C(32) 29.015(2) ? ? ? yes
N(5) O(5) C(33) 15.208(2) ? ? ? yes
C(11) O(5) C(31) 121.2(4) ? ? ? yes
C(11) O(5) C(32) 87.6(4) ? ? ? yes
C(11) O(5) C(33) 123.0(4) ? ? ? yes
C(31) O(5) C(32) 49.153(5) ? ? ? yes
C(31) O(5) C(33) 8.374(1) ? ? ? yes
C(32) O(5) C(33) 44.214(4) ? ? ? yes
Cl O(6) O(7) 35.0(7) ? ? ? yes
Cl O(6) O(8) 35.1(7) ? ? ? yes
Cl O(6) O(9) 36.9(7) ? ? ? yes
Cl O(6) C(19) 103.0(9) ? ? ? yes
Cl O(6) C(20) 117.3(10) ? ? ? yes
Cl O(6) C(27) 115(1) ? ? ? yes
Cl O(6) C(28) 121(1) ? ? ? yes
O(7) O(6) O(8) 60.3(8) ? ? ? yes
O(7) O(6) O(9) 60.7(8) ? ? ? yes
O(7) O(6) C(19) 112.9(9) ? ? ? yes
O(7) O(6) C(20) 102.2(9) ? ? ? yes
O(7) O(6) C(27) 115(1) ? ? ? yes
O(7) O(6) C(28) 107(1) ? ? ? yes
O(8) O(6) O(9) 60.9(8) ? ? ? yes
O(8) O(6) C(19) 68.5(7) ? ? ? yes
O(8) O(6) C(20) 93.0(8) ? ? ? yes
O(8) O(6) C(27) 138.0(10) ? ? ? yes
O(8) O(6) C(28) 154.3(10) ? ? ? yes
O(9) O(6) C(19) 123.5(8) ? ? ? yes
O(9) O(6) C(20) 153.1(9) ? ? ? yes
O(9) O(6) C(27) 80.3(8) ? ? ? yes
O(9) O(6) C(28) 93.5(9) ? ? ? yes
C(19) O(6) C(20) 40.3(5) ? ? ? yes
C(19) O(6) C(27) 131.7(8) ? ? ? yes
C(19) O(6) C(28) 134.9(8) ? ? ? yes
C(20) O(6) C(27) 126.6(7) ? ? ? yes
C(20) O(6) C(28) 112.2(7) ? ? ? yes
C(27) O(6) C(28) 22.8(5) ? ? ? yes
Br(1) O(7) Cl 106.2(9) ? ? ? yes
Br(1) O(7) O(6) 141.1(8) ? ? ? yes
Br(1) O(7) O(8) 87.4(7) ? ? ? yes
Br(1) O(7) O(9) 86.6(7) ? ? ? yes
Br(1) O(7) C(22) 141.4(7) ? ? ? yes
Br(1) O(7) C(23) 102.7(6) ? ? ? yes
Cl O(7) O(6) 34.9(7) ? ? ? yes
Cl O(7) O(8) 35.1(8) ? ? ? yes
Cl O(7) O(9) 36.1(8) ? ? ? yes
Cl O(7) C(22) 112(1) ? ? ? yes
Cl O(7) C(23) 150(1) ? ? ? yes
O(6) O(7) O(8) 60.2(8) ? ? ? yes
O(6) O(7) O(9) 59.7(8) ? ? ? yes
O(6) O(7) C(22) 77.5(7) ? ? ? yes
O(6) O(7) C(23) 115.7(8) ? ? ? yes
O(8) O(7) O(9) 60.6(8) ? ? ? yes
O(8) O(7) C(22) 122.8(10) ? ? ? yes
O(8) O(7) C(23) 155(1) ? ? ? yes
O(9) O(7) C(22) 127.7(10) ? ? ? yes
O(9) O(7) C(23) 141(1) ? ? ? yes
C(22) O(7) C(23) 40.1(5) ? ? ? yes
Cl O(8) O(6) 34.5(7) ? ? ? yes
Cl O(8) O(7) 34.7(8) ? ? ? yes
Cl O(8) O(9) 35.8(7) ? ? ? yes
Cl O(8) C(19) 106.1(9) ? ? ? yes
Cl O(8) C(20) 140(1) ? ? ? yes
Cl O(8) C(21) 146(1) ? ? ? yes
Cl O(8) C(29) 105(1) ? ? ? yes
O(6) O(8) O(7) 59.5(8) ? ? ? yes
O(6) O(8) O(9) 59.3(7) ? ? ? yes
O(6) O(8) C(19) 72.1(7) ? ? ? yes
O(6) O(8) C(20) 141.2(10) ? ? ? yes
O(6) O(8) C(21) 167(1) ? ? ? yes
O(6) O(8) C(29) 122.6(9) ? ? ? yes
O(7) O(8) O(9) 59.9(8) ? ? ? yes
O(7) O(8) C(19) 115.1(8) ? ? ? yes
O(7) O(8) C(20) 105.9(9) ? ? ? yes
O(7) O(8) C(21) 115.3(9) ? ? ? yes
O(7) O(8) C(29) 115.0(9) ? ? ? yes
O(9) O(8) C(19) 125.4(9) ? ? ? yes
O(9) O(8) C(20) 148.7(9) ? ? ? yes
O(9) O(8) C(21) 129.5(9) ? ? ? yes
O(9) O(8) C(29) 69.7(7) ? ? ? yes
C(19) O(8) C(20) 85.6(7) ? ? ? yes
C(19) O(8) C(21) 102.8(7) ? ? ? yes
C(19) O(8) C(29) 127.1(7) ? ? ? yes
C(20) O(8) C(21) 26.8(5) ? ? ? yes
C(20) O(8) C(29) 96.2(6) ? ? ? yes
C(21) O(8) C(29) 69.5(6) ? ? ? yes
Cl O(9) O(6) 35.4(7) ? ? ? yes
Cl O(9) O(7) 34.8(8) ? ? ? yes
Cl O(9) O(8) 34.9(6) ? ? ? yes
Cl O(9) C(9) 145(1) ? ? ? yes
Cl O(9) C(29) 106.3(9) ? ? ? yes
Cl O(9) C(30) 127.9(10) ? ? ? yes
Cl O(9) C(33) 93.0(9) ? ? ? yes
O(6) O(9) O(7) 59.5(8) ? ? ? yes
O(6) O(9) O(8) 59.8(7) ? ? ? yes
O(6) O(9) C(9) 134.3(9) ? ? ? yes
O(6) O(9) C(29) 124.8(9) ? ? ? yes
O(6) O(9) C(30) 135.3(10) ? ? ? yes
O(6) O(9) C(33) 77.3(7) ? ? ? yes
O(7) O(9) O(8) 59.5(9) ? ? ? yes
O(7) O(9) C(9) 112.9(10) ? ? ? yes
O(7) O(9) C(29) 116.2(9) ? ? ? yes
O(7) O(9) C(30) 138.7(9) ? ? ? yes
O(7) O(9) C(33) 127.8(9) ? ? ? yes
O(8) O(9) C(9) 160(1) ? ? ? yes
O(8) O(9) C(29) 71.7(7) ? ? ? yes
O(8) O(9) C(30) 93.0(8) ? ? ? yes
O(8) O(9) C(33) 74.5(7) ? ? ? yes
C(9) O(9) C(29) 99.6(7) ? ? ? yes
C(9) O(9) C(30) 82.5(7) ? ? ? yes
C(9) O(9) C(33) 118.2(6) ? ? ? yes
C(29) O(9) C(30) 23.5(5) ? ? ? yes
C(29) O(9) C(33) 65.1(5) ? ? ? yes
C(30) O(9) C(33) 60.6(5) ? ? ? yes
Pb N(1) O(1) 53.4(4) ? ? ? yes
Pb N(1) O(3) 48.2(4) ? ? ? yes
Pb N(1) O(4) 49.4(4) ? ? ? yes
Pb N(1) N(2) 53.4(4) ? ? ? yes
Pb N(1) C(1) 73.6(5) ? ? ? yes
Pb N(1) C(5) 113.0(6) ? ? ? yes
Pb N(1) C(6) 98.2(7) ? ? ? yes
Pb N(1) C(7) 113(1) ? ? ? yes
Pb N(1) C(8) 111(1) ? ? ? yes
Pb N(1) C(9) 103(1) ? ? ? yes
Pb N(1) C(10) 82.5(8) ? ? ? yes
O(1) N(1) O(3) 78.6(5) ? ? ? yes
O(1) N(1) O(4) 100.8(6) ? ? ? yes
O(1) N(1) N(2) 82.6(6) ? ? ? yes
O(1) N(1) C(1) 23.5(4) ? ? ? yes
O(1) N(1) C(5) 64.8(5) ? ? ? yes
O(1) N(1) C(6) 47.3(6) ? ? ? yes
O(1) N(1) C(7) 61(1) ? ? ? yes
O(1) N(1) C(8) 118(1) ? ? ? yes
O(1) N(1) C(9) 133(1) ? ? ? yes
O(1) N(1) C(10) 101.4(8) ? ? ? yes
O(3) N(1) O(4) 38.0(4) ? ? ? yes
O(3) N(1) N(2) 93.4(6) ? ? ? yes
O(3) N(1) C(1) 83.6(6) ? ? ? yes
O(3) N(1) C(5) 99.9(6) ? ? ? yes
O(3) N(1) C(6) 98.3(7) ? ? ? yes
O(3) N(1) C(7) 130(1) ? ? ? yes
O(3) N(1) C(8) 63(1) ? ? ? yes
O(3) N(1) C(9) 117(1) ? ? ? yes
O(3) N(1) C(10) 118.6(9) ? ? ? yes
O(4) N(1) N(2) 66.2(5) ? ? ? yes
O(4) N(1) C(1) 115.4(7) ? ? ? yes
O(4) N(1) C(5) 137.6(7) ? ? ? yes
O(4) N(1) C(6) 135.1(8) ? ? ? yes
O(4) N(1) C(7) 162(1) ? ? ? yes
O(4) N(1) C(8) 78(1) ? ? ? yes
O(4) N(1) C(9) 80(1) ? ? ? yes
O(4) N(1) C(10) 84.3(8) ? ? ? yes
N(2) N(1) C(1) 105.3(7) ? ? ? yes
N(2) N(1) C(5) 141.1(7) ? ? ? yes
N(2) N(1) C(6) 123.9(8) ? ? ? yes
N(2) N(1) C(7) 108(1) ? ? ? yes
N(2) N(1) C(8) 142(1) ? ? ? yes
N(2) N(1) C(9) 54(1) ? ? ? yes
N(2) N(1) C(10) 29.0(7) ? ? ? yes
C(1) N(1) C(5) 41.5(5) ? ? ? yes
C(1) N(1) C(6) 24.7(6) ? ? ? yes
C(1) N(1) C(7) 48.7(10) ? ? ? yes
C(1) N(1) C(8) 101(1) ? ? ? yes
C(1) N(1) C(9) 149(1) ? ? ? yes
C(1) N(1) C(10) 119.5(8) ? ? ? yes
C(5) N(1) C(6) 18.2(5) ? ? ? yes
C(5) N(1) C(7) 38.1(9) ? ? ? yes
C(5) N(1) C(8) 75(1) ? ? ? yes
C(5) N(1) C(9) 139(1) ? ? ? yes
C(5) N(1) C(10) 136.2(9) ? ? ? yes
C(6) N(1) C(7) 33.1(9) ? ? ? yes
C(6) N(1) C(8) 90(1) ? ? ? yes
C(6) N(1) C(9) 143(1) ? ? ? yes
C(6) N(1) C(10) 126.7(10) ? ? ? yes
C(7) N(1) C(8) 109(1) ? ? ? yes
C(7) N(1) C(9) 110(1) ? ? ? yes
C(7) N(1) C(10) 98(1) ? ? ? yes
C(8) N(1) C(9) 107(1) ? ? ? yes
C(8) N(1) C(10) 138(1) ? ? ? yes
C(9) N(1) C(10) 31(1) ? ? ? yes
Pb N(2) O(2) 55.4(4) ? ? ? yes
Pb N(2) O(4) 46.7(4) ? ? ? yes
Pb N(2) N(1) 53.5(4) ? ? ? yes
Pb N(2) C(9) 79.4(7) ? ? ? yes
Pb N(2) C(10) 107(1) ? ? ? yes
Pb N(2) C(11) 105(1) ? ? ? yes
Pb N(2) C(12) 115(1) ? ? ? yes
Pb N(2) C(13) 70.5(5) ? ? ? yes
Pb N(2) C(14) 93.4(7) ? ? ? yes
O(2) N(2) O(4) 100.8(6) ? ? ? yes
O(2) N(2) N(1) 86.3(6) ? ? ? yes
O(2) N(2) C(9) 113.3(8) ? ? ? yes
O(2) N(2) C(10) 119(1) ? ? ? yes
O(2) N(2) C(11) 128(1) ? ? ? yes
O(2) N(2) C(12) 60.3(10) ? ? ? yes
O(2) N(2) C(13) 23.1(4) ? ? ? yes
O(2) N(2) C(14) 47.0(6) ? ? ? yes
O(4) N(2) N(1) 60.0(5) ? ? ? yes
O(4) N(2) C(9) 66.1(8) ? ? ? yes
O(4) N(2) C(10) 95(1) ? ? ? yes
O(4) N(2) C(11) 68(1) ? ? ? yes
O(4) N(2) C(12) 154(1) ? ? ? yes
O(4) N(2) C(13) 109.4(6) ? ? ? yes
O(4) N(2) C(14) 123.9(8) ? ? ? yes
N(1) N(2) C(9) 28.7(6) ? ? ? yes
N(1) N(2) C(10) 53(1) ? ? ? yes
N(1) N(2) C(11) 122(1) ? ? ? yes
N(1) N(2) C(12) 129(1) ? ? ? yes
N(1) N(2) C(13) 109.2(6) ? ? ? yes
N(1) N(2) C(14) 133.0(8) ? ? ? yes
C(9) N(2) C(10) 31(1) ? ? ? yes
C(9) N(2) C(11) 107(1) ? ? ? yes
C(9) N(2) C(12) 134(1) ? ? ? yes
C(9) N(2) C(13) 136.4(8) ? ? ? yes
C(9) N(2) C(14) 156(1) ? ? ? yes
C(10) N(2) C(11) 112(1) ? ? ? yes
C(10) N(2) C(12) 108(1) ? ? ? yes
C(10) N(2) C(13) 136(1) ? ? ? yes
C(10) N(2) C(14) 138(1) ? ? ? yes
C(11) N(2) C(12) 108(1) ? ? ? yes
C(11) N(2) C(13) 110(1) ? ? ? yes
C(11) N(2) C(14) 96(1) ? ? ? yes
C(12) N(2) C(13) 46(1) ? ? ? yes
C(12) N(2) C(14) 30(1) ? ? ? yes
C(13) N(2) C(14) 24.8(5) ? ? ? yes
Cu N(3) O(2) 43.9(4) ? ? ? yes
Cu N(3) N(4) 40.5(4) ? ? ? yes
Cu N(3) C(13) 69.4(6) ? ? ? yes
Cu N(3) C(18) 97.1(7) ? ? ? yes
Cu N(3) C(19) 125(1) ? ? ? yes
Cu N(3) C(20) 120(1) ? ? ? yes
Cu N(3) C(21) 90.8(7) ? ? ? yes
Cu N(3) C(22) 68.2(6) ? ? ? yes
O(2) N(3) N(4) 84.3(6) ? ? ? yes
O(2) N(3) C(13) 25.6(4) ? ? ? yes
O(2) N(3) C(18) 53.3(6) ? ? ? yes
O(2) N(3) C(19) 81(1) ? ? ? yes
O(2) N(3) C(20) 164(1) ? ? ? yes
O(2) N(3) C(21) 132.6(8) ? ? ? yes
O(2) N(3) C(22) 112.0(7) ? ? ? yes
N(4) N(3) C(13) 109.9(7) ? ? ? yes
N(4) N(3) C(18) 137.6(8) ? ? ? yes
N(4) N(3) C(19) 165(1) ? ? ? yes
N(4) N(3) C(20) 80(1) ? ? ? yes
N(4) N(3) C(21) 52.1(6) ? ? ? yes
N(4) N(3) C(22) 27.7(5) ? ? ? yes
C(13) N(3) C(18) 27.7(6) ? ? ? yes
C(13) N(3) C(19) 55(1) ? ? ? yes
C(13) N(3) C(20) 169(1) ? ? ? yes
C(13) N(3) C(21) 155.3(9) ? ? ? yes
C(13) N(3) C(22) 137.6(7) ? ? ? yes
C(18) N(3) C(19) 28(1) ? ? ? yes
C(18) N(3) C(20) 141(1) ? ? ? yes
C(18) N(3) C(21) 162.6(10) ? ? ? yes
C(18) N(3) C(22) 165.2(8) ? ? ? yes
C(19) N(3) C(20) 113(1) ? ? ? yes
C(19) N(3) C(21) 141(1) ? ? ? yes
C(19) N(3) C(22) 166(1) ? ? ? yes
C(20) N(3) C(21) 34(1) ? ? ? yes
C(20) N(3) C(22) 52.7(10) ? ? ? yes
C(21) N(3) C(22) 28.1(6) ? ? ? yes
Cu N(4) O(1) 43.8(4) ? ? ? yes
Cu N(4) N(3) 39.7(4) ? ? ? yes
Cu N(4) C(1) 68.8(6) ? ? ? yes
Cu N(4) C(2) 96.4(7) ? ? ? yes
Cu N(4) C(20) 67.7(5) ? ? ? yes
Cu N(4) C(21) 91.0(7) ? ? ? yes
Cu N(4) C(22) 119(1) ? ? ? yes
Cu N(4) C(23) 123(1) ? ? ? yes
O(1) N(4) N(3) 83.3(5) ? ? ? yes
O(1) N(4) C(1) 25.4(4) ? ? ? yes
O(1) N(4) C(2) 53.2(6) ? ? ? yes
O(1) N(4) C(20) 111.1(6) ? ? ? yes
O(1) N(4) C(21) 134.2(8) ? ? ? yes
O(1) N(4) C(22) 161(1) ? ? ? yes
O(1) N(4) C(23) 80(1) ? ? ? yes
N(3) N(4) C(1) 108.5(6) ? ? ? yes
N(3) N(4) C(2) 136.1(8) ? ? ? yes
N(3) N(4) C(20) 28.0(4) ? ? ? yes
N(3) N(4) C(21) 53.0(6) ? ? ? yes
N(3) N(4) C(22) 80(1) ? ? ? yes
N(3) N(4) C(23) 163(1) ? ? ? yes
C(1) N(4) C(2) 27.8(5) ? ? ? yes
C(1) N(4) C(20) 136.4(7) ? ? ? yes
C(1) N(4) C(21) 155.6(8) ? ? ? yes
C(1) N(4) C(22) 170(1) ? ? ? yes
C(1) N(4) C(23) 55(1) ? ? ? yes
C(2) N(4) C(20) 164.1(8) ? ? ? yes
C(2) N(4) C(21) 161(1) ? ? ? yes
C(2) N(4) C(22) 143(1) ? ? ? yes
C(2) N(4) C(23) 27(1) ? ? ? yes
C(20) N(4) C(21) 28.5(6) ? ? ? yes
C(20) N(4) C(22) 52(1) ? ? ? yes
C(20) N(4) C(23) 168(1) ? ? ? yes
C(21) N(4) C(22) 34.0(10) ? ? ? yes
C(21) N(4) C(23) 142(1) ? ? ? yes
C(22) N(4) C(23) 116(1) ? ? ? yes
O(5) N(5) C(31) 27.069(2) ? ? ? yes
O(5) N(5) C(32) 97.033(7) ? ? ? yes
O(5) N(5) C(33) 133.775(7) ? ? ? yes
C(31) N(5) C(32) 121.888(9) ? ? ? yes
C(31) N(5) C(33) 107.838(9) ? ? ? yes
C(32) N(5) C(33) 129.149(2) ? ? ? yes
Pb C(1) Cu 64.3(4) ? ? ? yes
Pb C(1) O(1) 38.8(8) ? ? ? yes
Pb C(1) N(1) 44.7(4) ? ? ? yes
Pb C(1) N(4) 95.2(6) ? ? ? yes
Pb C(1) C(2) 138(1) ? ? ? yes
Pb C(1) C(3) 150.4(8) ? ? ? yes
Pb C(1) C(3) 127.0(6) ? ? ? yes
Pb C(1) C(4) 141.2(7) ? ? ? yes
Pb C(1) C(5) 118.7(8) ? ? ? yes
Pb C(1) C(6) 93(1) ? ? ? yes
Pb C(1) C(7) 68.0(6) ? ? ? yes
Pb C(1) C(23) 114.7(8) ? ? ? yes
Cu C(1) O(1) 28.8(8) ? ? ? yes
Cu C(1) N(1) 104.2(6) ? ? ? yes
Cu C(1) N(4) 39.0(4) ? ? ? yes
Cu C(1) C(2) 92(1) ? ? ? yes
Cu C(1) C(3) 122.4(8) ? ? ? yes
Cu C(1) C(3) 86.8(5) ? ? ? yes
Cu C(1) C(4) 150.4(8) ? ? ? yes
Cu C(1) C(5) 172.3(9) ? ? ? yes
Cu C(1) C(6) 147(1) ? ? ? yes
Cu C(1) C(7) 115.2(8) ? ? ? yes
Cu C(1) C(23) 63.2(6) ? ? ? yes
O(1) C(1) N(1) 75.4(10) ? ? ? yes
O(1) C(1) N(4) 66(1) ? ? ? yes
O(1) C(1) C(2) 120(1) ? ? ? yes
O(1) C(1) C(3) 150(1) ? ? ? yes
O(1) C(1) C(3) 97(1) ? ? ? yes
O(1) C(1) C(4) 178(1) ? ? ? yes
O(1) C(1) C(5) 150(1) ? ? ? yes
O(1) C(1) C(6) 121(1) ? ? ? yes
O(1) C(1) C(7) 88(1) ? ? ? yes
O(1) C(1) C(23) 90(1) ? ? ? yes
N(1) C(1) N(4) 139.7(8) ? ? ? yes
N(1) C(1) C(2) 157(1) ? ? ? yes
N(1) C(1) C(3) 131.9(9) ? ? ? yes
N(1) C(1) C(3) 113.6(7) ? ? ? yes
N(1) C(1) C(4) 105.3(8) ? ? ? yes
N(1) C(1) C(5) 76.5(7) ? ? ? yes
N(1) C(1) C(6) 49(1) ? ? ? yes
N(1) C(1) C(7) 26.9(6) ? ? ? yes
N(1) C(1) C(23) 157.7(10) ? ? ? yes
N(4) C(1) C(2) 53(1) ? ? ? yes
N(4) C(1) C(3) 83.6(7) ? ? ? yes
N(4) C(1) C(3) 85.5(6) ? ? ? yes
N(4) C(1) C(4) 112.0(8) ? ? ? yes
N(4) C(1) C(5) 142.5(9) ? ? ? yes
N(4) C(1) C(6) 170(1) ? ? ? yes
N(4) C(1) C(7) 153.8(9) ? ? ? yes
N(4) C(1) C(23) 24.2(5) ? ? ? yes
C(2) C(1) C(3) 30.1(10) ? ? ? yes
C(2) C(1) C(3) 81(1) ? ? ? yes
C(2) C(1) C(4) 58(1) ? ? ? yes
C(2) C(1) C(5) 89(1) ? ? ? yes
C(2) C(1) C(6) 118(1) ? ? ? yes
C(2) C(1) C(7) 150(1) ? ? ? yes
C(2) C(1) C(23) 29.5(10) ? ? ? yes
C(3) C(1) C(3) 82.5(7) ? ? ? yes
C(3) C(1) C(4) 28.5(6) ? ? ? yes
C(3) C(1) C(5) 59.0(8) ? ? ? yes
C(3) C(1) C(6) 88(1) ? ? ? yes
C(3) C(1) C(7) 121(1) ? ? ? yes
C(3) C(1) C(23) 59.6(8) ? ? ? yes
C(3) C(1) C(4) 83.8(7) ? ? ? yes
C(3) C(1) C(5) 85.9(8) ? ? ? yes
C(3) C(1) C(6) 88(1) ? ? ? yes
C(3) C(1) C(7) 89.0(8) ? ? ? yes
C(3) C(1) C(23) 85.2(7) ? ? ? yes
C(4) C(1) C(5) 30.6(6) ? ? ? yes
C(4) C(1) C(6) 60(1) ? ? ? yes
C(4) C(1) C(7) 92.7(9) ? ? ? yes
C(4) C(1) C(23) 88.0(8) ? ? ? yes
C(5) C(1) C(6) 29.4(10) ? ? ? yes
C(5) C(1) C(7) 62.2(8) ? ? ? yes
C(5) C(1) C(23) 118.6(10) ? ? ? yes
C(6) C(1) C(7) 32(1) ? ? ? yes
C(6) C(1) C(23) 147(1) ? ? ? yes
C(7) C(1) C(23) 174(1) ? ? ? yes
Cu C(2) O(1) 34.4(4) ? ? ? yes
Cu C(2) N(4) 36.5(4) ? ? ? yes
Cu C(2) C(1) 62(1) ? ? ? yes
Cu C(2) C(3) 175(1) ? ? ? yes
Cu C(2) C(4) 152.6(9) ? ? ? yes
Cu C(2) C(5) 122.1(7) ? ? ? yes
Cu C(2) C(6) 92.5(7) ? ? ? yes
Cu C(2) C(23) 59.9(10) ? ? ? yes
O(1) C(2) N(4) 70.4(7) ? ? ? yes
O(1) C(2) C(1) 28.3(10) ? ? ? yes
O(1) C(2) C(3) 147(1) ? ? ? yes
O(1) C(2) C(4) 119.1(9) ? ? ? yes
O(1) C(2) C(5) 88.4(8) ? ? ? yes
O(1) C(2) C(6) 58.7(7) ? ? ? yes
O(1) C(2) C(23) 93(1) ? ? ? yes
N(4) C(2) C(1) 98(1) ? ? ? yes
N(4) C(2) C(3) 141(1) ? ? ? yes
N(4) C(2) C(4) 170(1) ? ? ? yes
N(4) C(2) C(5) 158.6(9) ? ? ? yes
N(4) C(2) C(6) 129.0(10) ? ? ? yes
N(4) C(2) C(23) 23.4(9) ? ? ? yes
C(1) C(2) C(3) 119(1) ? ? ? yes
C(1) C(2) C(4) 90(1) ? ? ? yes
C(1) C(2) C(5) 60(1) ? ? ? yes
C(1) C(2) C(6) 30(1) ? ? ? yes
C(1) C(2) C(23) 121(1) ? ? ? yes
C(3) C(2) C(4) 28.6(10) ? ? ? yes
C(3) C(2) C(5) 59(1) ? ? ? yes
C(3) C(2) C(6) 89(1) ? ? ? yes
C(3) C(2) C(23) 118(1) ? ? ? yes
C(4) C(2) C(5) 30.7(6) ? ? ? yes
C(4) C(2) C(6) 60.4(8) ? ? ? yes
C(4) C(2) C(23) 147(1) ? ? ? yes
C(5) C(2) C(6) 29.7(6) ? ? ? yes
C(5) C(2) C(23) 177(1) ? ? ? yes
C(6) C(2) C(23) 152(1) ? ? ? yes
Br(1) C(3) C(1) 125.2(9) ? ? ? yes
Br(1) C(3) C(1) 88.2(6) ? ? ? yes
Br(1) C(3) C(2) 155(1) ? ? ? yes
Br(1) C(3) C(4) 34.7(10) ? ? ? yes
Br(1) C(3) C(5) 65.4(7) ? ? ? yes
Br(1) C(3) C(6) 95.1(7) ? ? ? yes
Br(1) C(3) C(12) 80.8(6) ? ? ? yes
Br(1) C(3) C(23) 172.9(9) ? ? ? yes
C(1) C(3) C(1) 97.5(7) ? ? ? yes
C(1) C(3) C(2) 30.5(10) ? ? ? yes
C(1) C(3) C(4) 90(1) ? ? ? yes
C(1) C(3) C(5) 59.8(8) ? ? ? yes
C(1) C(3) C(6) 30.1(6) ? ? ? yes
C(1) C(3) C(12) 87.1(8) ? ? ? yes
C(1) C(3) C(23) 61.7(7) ? ? ? yes
C(1) C(3) C(2) 94(1) ? ? ? yes
C(1) C(3) C(4) 90(1) ? ? ? yes
C(1) C(3) C(5) 93.6(8) ? ? ? yes
C(1) C(3) C(6) 96.0(7) ? ? ? yes
C(1) C(3) C(12) 168.7(8) ? ? ? yes
C(1) C(3) C(23) 92.5(8) ? ? ? yes
C(2) C(3) C(4) 121(1) ? ? ? yes
C(2) C(3) C(5) 90(1) ? ? ? yes
C(2) C(3) C(6) 60(1) ? ? ? yes
C(2) C(3) C(12) 94(1) ? ? ? yes
C(2) C(3) C(23) 31.2(10) ? ? ? yes
C(4) C(3) C(5) 30(1) ? ? ? yes
C(4) C(3) C(6) 60(1) ? ? ? yes
C(4) C(3) C(12) 78(1) ? ? ? yes
C(4) C(3) C(23) 152(1) ? ? ? yes
C(5) C(3) C(6) 29.7(6) ? ? ? yes
C(5) C(3) C(12) 79.8(7) ? ? ? yes
C(5) C(3) C(23) 121.5(10) ? ? ? yes
C(6) C(3) C(12) 82.8(7) ? ? ? yes
C(6) C(3) C(23) 91.8(8) ? ? ? yes
C(12) C(3) C(23) 98.7(9) ? ? ? yes
Br(1) C(4) C(1) 175(1) ? ? ? yes
Br(1) C(4) C(2) 152(1) ? ? ? yes
Br(1) C(4) C(3) 121(1) ? ? ? yes
Br(1) C(4) C(5) 117(1) ? ? ? yes
Br(1) C(4) C(6) 147(1) ? ? ? yes
Br(1) C(4) C(12) 95.5(8) ? ? ? yes
C(1) C(4) C(2) 30.7(6) ? ? ? yes
C(1) C(4) C(3) 61(1) ? ? ? yes
C(1) C(4) C(5) 59(1) ? ? ? yes
C(1) C(4) C(6) 30.0(6) ? ? ? yes
C(1) C(4) C(12) 82.2(7) ? ? ? yes
C(2) C(4) C(3) 30(1) ? ? ? yes
C(2) C(4) C(5) 90(1) ? ? ? yes
C(2) C(4) C(6) 60.6(8) ? ? ? yes
C(2) C(4) C(12) 80.1(8) ? ? ? yes
C(3) C(4) C(5) 120(1) ? ? ? yes
C(3) C(4) C(6) 91(1) ? ? ? yes
C(3) C(4) C(12) 79(1) ? ? ? yes
C(5) C(4) C(6) 29(1) ? ? ? yes
C(5) C(4) C(12) 94(1) ? ? ? yes
C(6) C(4) C(12) 88.2(8) ? ? ? yes
Br(1) C(5) N(1) 159.5(7) ? ? ? yes
Br(1) C(5) C(1) 125.9(9) ? ? ? yes
Br(1) C(5) C(2) 95.2(7) ? ? ? yes
Br(1) C(5) C(3) 64.8(7) ? ? ? yes
Br(1) C(5) C(4) 36.2(10) ? ? ? yes
Br(1) C(5) C(6) 155(1) ? ? ? yes
Br(1) C(5) C(7) 173.4(10) ? ? ? yes
Br(1) C(5) C(8) 134.7(7) ? ? ? yes
Br(1) C(5) C(23) 86.1(6) ? ? ? yes
N(1) C(5) C(1) 62.0(7) ? ? ? yes
N(1) C(5) C(2) 91.7(7) ? ? ? yes
N(1) C(5) C(3) 120.3(9) ? ? ? yes
N(1) C(5) C(4) 145(1) ? ? ? yes
N(1) C(5) C(6) 35(1) ? ? ? yes
N(1) C(5) C(7) 21.4(6) ? ? ? yes
N(1) C(5) C(8) 24.9(5) ? ? ? yes
N(1) C(5) C(23) 113.2(7) ? ? ? yes
C(1) C(5) C(2) 30.8(6) ? ? ? yes
C(1) C(5) C(3) 61.2(8) ? ? ? yes
C(1) C(5) C(4) 89(1) ? ? ? yes
C(1) C(5) C(6) 29.9(10) ? ? ? yes
C(1) C(5) C(7) 60.5(8) ? ? ? yes
C(1) C(5) C(8) 78.5(8) ? ? ? yes
C(1) C(5) C(23) 95.0(8) ? ? ? yes
C(2) C(5) C(3) 30.4(6) ? ? ? yes
C(2) C(5) C(4) 58(1) ? ? ? yes
C(2) C(5) C(6) 60(1) ? ? ? yes
C(2) C(5) C(7) 91.1(8) ? ? ? yes
C(2) C(5) C(8) 103.3(8) ? ? ? yes
C(2) C(5) C(23) 91.0(7) ? ? ? yes
C(3) C(5) C(4) 28(1) ? ? ? yes
C(3) C(5) C(6) 91(1) ? ? ? yes
C(3) C(5) C(7) 121(1) ? ? ? yes
C(3) C(5) C(8) 124.8(10) ? ? ? yes
C(3) C(5) C(23) 88.5(8) ? ? ? yes
C(4) C(5) C(6) 119(1) ? ? ? yes
C(4) C(5) C(7) 149(1) ? ? ? yes
C(4) C(5) C(8) 138(1) ? ? ? yes
C(4) C(5) C(23) 86(1) ? ? ? yes
C(6) C(5) C(7) 30(1) ? ? ? yes
C(6) C(5) C(8) 57(1) ? ? ? yes
C(6) C(5) C(23) 95(1) ? ? ? yes
C(7) C(5) C(8) 44.9(7) ? ? ? yes
C(7) C(5) C(23) 91.8(8) ? ? ? yes
C(8) C(5) C(23) 133.6(8) ? ? ? yes
O(1) C(6) N(1) 80.1(8) ? ? ? yes
O(1) C(6) C(1) 28.3(9) ? ? ? yes
O(1) C(6) C(2) 59.4(7) ? ? ? yes
O(1) C(6) C(3) 89.7(8) ? ? ? yes
O(1) C(6) C(4) 118.2(9) ? ? ? yes
O(1) C(6) C(5) 148(1) ? ? ? yes
O(1) C(6) C(7) 89(1) ? ? ? yes
O(1) C(6) C(8) 100.0(8) ? ? ? yes
N(1) C(6) C(1) 105(1) ? ? ? yes
N(1) C(6) C(2) 133(1) ? ? ? yes
N(1) C(6) C(3) 153.2(10) ? ? ? yes
N(1) C(6) C(4) 149(1) ? ? ? yes
N(1) C(6) C(5) 126(1) ? ? ? yes
N(1) C(6) C(7) 32.6(10) ? ? ? yes
N(1) C(6) C(8) 30.7(6) ? ? ? yes
C(1) C(6) C(2) 31.1(10) ? ? ? yes
C(1) C(6) C(3) 61(1) ? ? ? yes
C(1) C(6) C(4) 89(1) ? ? ? yes
C(1) C(6) C(5) 120(1) ? ? ? yes
C(1) C(6) C(7) 117(1) ? ? ? yes
C(1) C(6) C(8) 117(1) ? ? ? yes
C(2) C(6) C(3) 30.4(6) ? ? ? yes
C(2) C(6) C(4) 58.9(8) ? ? ? yes
C(2) C(6) C(5) 89(1) ? ? ? yes
C(2) C(6) C(7) 147(1) ? ? ? yes
C(2) C(6) C(8) 131(1) ? ? ? yes
C(3) C(6) C(4) 28.6(6) ? ? ? yes
C(3) C(6) C(5) 59(1) ? ? ? yes
C(3) C(6) C(7) 173(1) ? ? ? yes
C(3) C(6) C(8) 130.9(9) ? ? ? yes
C(4) C(6) C(5) 30(1) ? ? ? yes
C(4) C(6) C(7) 152(1) ? ? ? yes
C(4) C(6) C(8) 118.7(10) ? ? ? yes
C(5) C(6) C(7) 121(1) ? ? ? yes
C(5) C(6) C(8) 99(1) ? ? ? yes
C(7) C(6) C(8) 55(1) ? ? ? yes
Pb C(7) O(1) 48.2(4) ? ? ? yes
Pb C(7) N(1) 42.8(9) ? ? ? yes
Pb C(7) C(1) 70.0(7) ? ? ? yes
Pb C(7) C(5) 116.6(8) ? ? ? yes
Pb C(7) C(6) 93(1) ? ? ? yes
Pb C(7) C(8) 68.6(7) ? ? ? yes
Pb C(7) C(9) 63.9(7) ? ? ? yes
Pb C(7) C(10) 60.9(6) ? ? ? yes
O(1) C(7) N(1) 89(1) ? ? ? yes
O(1) C(7) C(1) 27.9(5) ? ? ? yes
O(1) C(7) C(5) 85.2(8) ? ? ? yes
O(1) C(7) C(6) 57(1) ? ? ? yes
O(1) C(7) C(8) 102.6(10) ? ? ? yes
O(1) C(7) C(9) 110.4(10) ? ? ? yes
O(1) C(7) C(10) 96.6(8) ? ? ? yes
N(1) C(7) C(1) 104(1) ? ? ? yes
N(1) C(7) C(5) 120(1) ? ? ? yes
N(1) C(7) C(6) 114(1) ? ? ? yes
N(1) C(7) C(8) 35.5(10) ? ? ? yes
N(1) C(7) C(9) 34.2(10) ? ? ? yes
N(1) C(7) C(10) 52(1) ? ? ? yes
C(1) C(7) C(5) 57.3(8) ? ? ? yes
C(1) C(7) C(6) 29.9(10) ? ? ? yes
C(1) C(7) C(8) 101(1) ? ? ? yes
C(1) C(7) C(9) 133(1) ? ? ? yes
C(1) C(7) C(10) 124(1) ? ? ? yes
C(5) C(7) C(6) 27.5(10) ? ? ? yes
C(5) C(7) C(8) 88.5(9) ? ? ? yes
C(5) C(7) C(9) 145(1) ? ? ? yes
C(5) C(7) C(10) 173(1) ? ? ? yes
C(6) C(7) C(8) 93(1) ? ? ? yes
C(6) C(7) C(9) 148(1) ? ? ? yes
C(6) C(7) C(10) 153(1) ? ? ? yes
C(8) C(7) C(9) 58(1) ? ? ? yes
C(8) C(7) C(10) 84.6(9) ? ? ? yes
C(9) C(7) C(10) 27.7(8) ? ? ? yes
Pb C(8) O(3) 46.6(4) ? ? ? yes
Pb C(8) O(4) 43.9(4) ? ? ? yes
Pb C(8) N(1) 44.0(10) ? ? ? yes
Pb C(8) C(5) 95.5(6) ? ? ? yes
Pb C(8) C(6) 73.8(6) ? ? ? yes
Pb C(8) C(7) 69.6(7) ? ? ? yes
Pb C(8) C(9) 64.6(8) ? ? ? yes
Pb C(8) C(24) 50.4(5) ? ? ? yes
O(3) C(8) O(4) 39.9(5) ? ? ? yes
O(3) C(8) N(1) 90(1) ? ? ? yes
O(3) C(8) C(5) 108.9(8) ? ? ? yes
O(3) C(8) C(6) 97.9(8) ? ? ? yes
O(3) C(8) C(7) 110.6(10) ? ? ? yes
O(3) C(8) C(9) 103.5(10) ? ? ? yes
O(3) C(8) C(24) 21.7(4) ? ? ? yes
O(4) C(8) N(1) 75(1) ? ? ? yes
O(4) C(8) C(5) 138.1(8) ? ? ? yes
O(4) C(8) C(6) 117.5(8) ? ? ? yes
O(4) C(8) C(7) 108.9(9) ? ? ? yes
O(4) C(8) C(9) 69.5(8) ? ? ? yes
O(4) C(8) C(24) 21.9(4) ? ? ? yes
N(1) C(8) C(5) 79(1) ? ? ? yes
N(1) C(8) C(6) 58(1) ? ? ? yes
N(1) C(8) C(7) 35.1(9) ? ? ? yes
N(1) C(8) C(9) 35(1) ? ? ? yes
N(1) C(8) C(24) 90(1) ? ? ? yes
C(5) C(8) C(6) 22.9(5) ? ? ? yes
C(5) C(8) C(7) 46.6(7) ? ? ? yes
C(5) C(8) C(9) 106.3(10) ? ? ? yes
C(5) C(8) C(24) 130.1(9) ? ? ? yes
C(6) C(8) C(7) 30.7(6) ? ? ? yes
C(6) C(8) C(9) 90.1(10) ? ? ? yes
C(6) C(8) C(24) 116.2(9) ? ? ? yes
C(7) C(8) C(9) 60.4(9) ? ? ? yes
C(7) C(8) C(24) 119(1) ? ? ? yes
C(9) C(8) C(24) 91.1(10) ? ? ? yes
Pb C(9) O(4) 45.0(4) ? ? ? yes
Pb C(9) O(9) 140.4(8) ? ? ? yes
Pb C(9) N(1) 50(1) ? ? ? yes
Pb C(9) N(2) 51.1(6) ? ? ? yes
Pb C(9) C(7) 73.3(7) ? ? ? yes
Pb C(9) C(8) 73.1(8) ? ? ? yes
Pb C(9) C(10) 80(1) ? ? ? yes
Pb C(9) C(11) 60.5(6) ? ? ? yes
O(4) C(9) O(9) 173.5(10) ? ? ? yes
O(4) C(9) N(1) 74(1) ? ? ? yes
O(4) C(9) N(2) 70.7(7) ? ? ? yes
O(4) C(9) C(7) 108.1(10) ? ? ? yes
O(4) C(9) C(8) 68.1(9) ? ? ? yes
O(4) C(9) C(10) 101(1) ? ? ? yes
O(4) C(9) C(11) 58.2(7) ? ? ? yes
O(9) C(9) N(1) 106(1) ? ? ? yes
O(9) C(9) N(2) 115(1) ? ? ? yes
O(9) C(9) C(7) 73.9(8) ? ? ? yes
O(9) C(9) C(8) 108(1) ? ? ? yes
O(9) C(9) C(10) 84(1) ? ? ? yes
O(9) C(9) C(11) 126(1) ? ? ? yes
N(1) C(9) N(2) 96(1) ? ? ? yes
N(1) C(9) C(7) 34.8(10) ? ? ? yes
N(1) C(9) C(8) 36(1) ? ? ? yes
N(1) C(9) C(10) 115(2) ? ? ? yes
N(1) C(9) C(11) 110(1) ? ? ? yes
N(2) C(9) C(7) 100(1) ? ? ? yes
N(2) C(9) C(8) 124(1) ? ? ? yes
N(2) C(9) C(10) 32(1) ? ? ? yes
N(2) C(9) C(11) 25.5(6) ? ? ? yes
C(7) C(9) C(8) 60.7(9) ? ? ? yes
C(7) C(9) C(10) 100(1) ? ? ? yes
C(7) C(9) C(11) 124(1) ? ? ? yes
C(8) C(9) C(10) 151(1) ? ? ? yes
C(8) C(9) C(11) 124(1) ? ? ? yes
C(10) C(9) C(11) 45(1) ? ? ? yes
Pb C(10) N(1) 49.9(6) ? ? ? yes
Pb C(10) N(2) 47.4(9) ? ? ? yes
Pb C(10) C(7) 65.2(6) ? ? ? yes
Pb C(10) C(9) 73(1) ? ? ? yes
Pb C(10) C(11) 67.0(8) ? ? ? yes
Pb C(10) C(12) 72.0(8) ? ? ? yes
N(1) C(10) N(2) 97(1) ? ? ? yes
N(1) C(10) C(7) 28.9(6) ? ? ? yes
N(1) C(10) C(9) 32(1) ? ? ? yes
N(1) C(10) C(11) 109(1) ? ? ? yes
N(1) C(10) C(12) 115(1) ? ? ? yes
N(2) C(10) C(7) 107(1) ? ? ? yes
N(2) C(10) C(9) 116(1) ? ? ? yes
N(2) C(10) C(11) 33(1) ? ? ? yes
N(2) C(10) C(12) 35(1) ? ? ? yes
C(7) C(10) C(9) 51(1) ? ? ? yes
C(7) C(10) C(11) 132(1) ? ? ? yes
C(7) C(10) C(12) 108.9(10) ? ? ? yes
C(9) C(10) C(11) 110(1) ? ? ? yes
C(9) C(10) C(12) 145(1) ? ? ? yes
C(11) C(10) C(12) 58(1) ? ? ? yes
Pb C(11) O(4) 45.8(4) ? ? ? yes
Pb C(11) O(5) 48.5(3) ? ? ? yes
Pb C(11) N(2) 49.1(10) ? ? ? yes
Pb C(11) C(9) 59.5(6) ? ? ? yes
Pb C(11) C(10) 69.3(7) ? ? ? yes
Pb C(11) C(12) 73.2(7) ? ? ? yes
Pb C(11) C(14) 71.7(6) ? ? ? yes
O(4) C(11) O(5) 59.0(5) ? ? ? yes
O(4) C(11) N(2) 86(1) ? ? ? yes
O(4) C(11) C(9) 62.4(7) ? ? ? yes
O(4) C(11) C(10) 85.9(9) ? ? ? yes
O(4) C(11) C(12) 118.0(9) ? ? ? yes
O(4) C(11) C(14) 115.4(8) ? ? ? yes
O(5) C(11) N(2) 89(1) ? ? ? yes
O(5) C(11) C(9) 106.5(7) ? ? ? yes
O(5) C(11) C(10) 117.2(9) ? ? ? yes
O(5) C(11) C(12) 91.6(8) ? ? ? yes
O(5) C(11) C(14) 69.2(6) ? ? ? yes
N(2) C(11) C(9) 47(1) ? ? ? yes
N(2) C(11) C(10) 34(1) ? ? ? yes
N(2) C(11) C(12) 35.3(10) ? ? ? yes
N(2) C(11) C(14) 55(1) ? ? ? yes
C(9) C(11) C(10) 24.8(7) ? ? ? yes
C(9) C(11) C(12) 79(1) ? ? ? yes
C(9) C(11) C(14) 102.8(9) ? ? ? yes
C(10) C(11) C(12) 59(1) ? ? ? yes
C(10) C(11) C(14) 85.8(9) ? ? ? yes
C(12) C(11) C(14) 28.4(7) ? ? ? yes
Pb C(12) O(2) 50.3(4) ? ? ? yes
Pb C(12) N(2) 42.3(9) ? ? ? yes
Pb C(12) C(3) 133.3(7) ? ? ? yes
Pb C(12) C(4) 136.3(7) ? ? ? yes
Pb C(12) C(10) 66.8(7) ? ? ? yes
Pb C(12) C(11) 65.5(7) ? ? ? yes
Pb C(12) C(13) 68.0(6) ? ? ? yes
Pb C(12) C(14) 88(1) ? ? ? yes
Pb C(12) C(15) 109.5(9) ? ? ? yes
O(2) C(12) N(2) 92(1) ? ? ? yes
O(2) C(12) C(3) 88.0(7) ? ? ? yes
O(2) C(12) C(4) 102.7(8) ? ? ? yes
O(2) C(12) C(10) 105.7(9) ? ? ? yes
O(2) C(12) C(11) 111(1) ? ? ? yes
O(2) C(12) C(13) 28.1(5) ? ? ? yes
O(2) C(12) C(14) 58(1) ? ? ? yes
O(2) C(12) C(15) 85.7(8) ? ? ? yes
N(2) C(12) C(3) 151(1) ? ? ? yes
N(2) C(12) C(4) 133(1) ? ? ? yes
N(2) C(12) C(10) 36(1) ? ? ? yes
N(2) C(12) C(11) 35(1) ? ? ? yes
N(2) C(12) C(13) 108(1) ? ? ? yes
N(2) C(12) C(14) 119(1) ? ? ? yes
N(2) C(12) C(15) 125(1) ? ? ? yes
C(3) C(12) C(4) 21.8(4) ? ? ? yes
C(3) C(12) C(10) 116(1) ? ? ? yes
C(3) C(12) C(11) 160.5(10) ? ? ? yes
C(3) C(12) C(13) 84.2(8) ? ? ? yes
C(3) C(12) C(14) 84(1) ? ? ? yes
C(3) C(12) C(15) 83.0(8) ? ? ? yes
C(4) C(12) C(10) 96.8(10) ? ? ? yes
C(4) C(12) C(11) 143(1) ? ? ? yes
C(4) C(12) C(13) 104.8(9) ? ? ? yes
C(4) C(12) C(14) 105(1) ? ? ? yes
C(4) C(12) C(15) 100.0(9) ? ? ? yes
C(10) C(12) C(11) 62(1) ? ? ? yes
C(10) C(12) C(13) 132(1) ? ? ? yes
C(10) C(12) C(14) 154(1) ? ? ? yes
C(10) C(12) C(15) 157(1) ? ? ? yes
C(11) C(12) C(13) 111(1) ? ? ? yes
C(11) C(12) C(14) 102(1) ? ? ? yes
C(11) C(12) C(15) 95(1) ? ? ? yes
C(13) C(12) C(14) 30.5(10) ? ? ? yes
C(13) C(12) C(15) 57.6(8) ? ? ? yes
C(14) C(12) C(15) 27.3(10) ? ? ? yes
Pb C(13) Cu 65.6(4) ? ? ? yes
Pb C(13) O(2) 46.8(9) ? ? ? yes
Pb C(13) N(2) 44.9(4) ? ? ? yes
Pb C(13) N(3) 95.4(6) ? ? ? yes
Pb C(13) C(12) 69.0(7) ? ? ? yes
Pb C(13) C(14) 90(1) ? ? ? yes
Pb C(13) C(15) 112.6(8) ? ? ? yes
Pb C(13) C(16) 132.4(8) ? ? ? yes
Pb C(13) C(17) 141.5(9) ? ? ? yes
Pb C(13) C(18) 134(1) ? ? ? yes
Pb C(13) C(19) 114.5(8) ? ? ? yes
Pb C(13) C(31) 69.7(3) ? ? ? yes
Cu C(13) O(2) 29.9(8) ? ? ? yes
Cu C(13) N(2) 101.6(6) ? ? ? yes
Cu C(13) N(3) 38.7(4) ? ? ? yes
Cu C(13) C(12) 115.5(9) ? ? ? yes
Cu C(13) C(14) 147(1) ? ? ? yes
Cu C(13) C(15) 176(1) ? ? ? yes
Cu C(13) C(16) 152.8(9) ? ? ? yes
Cu C(13) C(17) 123.2(9) ? ? ? yes
Cu C(13) C(18) 93(1) ? ? ? yes
Cu C(13) C(19) 63.7(6) ? ? ? yes
Cu C(13) C(31) 100.5(5) ? ? ? yes
O(2) C(13) N(2) 72(1) ? ? ? yes
O(2) C(13) N(3) 68.6(10) ? ? ? yes
O(2) C(13) C(12) 85(1) ? ? ? yes
O(2) C(13) C(14) 117(1) ? ? ? yes
O(2) C(13) C(15) 146(1) ? ? ? yes
O(2) C(13) C(16) 177(1) ? ? ? yes
O(2) C(13) C(17) 153(1) ? ? ? yes
O(2) C(13) C(18) 123(1) ? ? ? yes
O(2) C(13) C(19) 93(1) ? ? ? yes
O(2) C(13) C(31) 106(1) ? ? ? yes
N(2) C(13) N(3) 138.4(8) ? ? ? yes
N(2) C(13) C(12) 24.8(6) ? ? ? yes
N(2) C(13) C(14) 47(1) ? ? ? yes
N(2) C(13) C(15) 75.5(7) ? ? ? yes
N(2) C(13) C(16) 104.7(8) ? ? ? yes
N(2) C(13) C(17) 132.8(9) ? ? ? yes
N(2) C(13) C(18) 159(1) ? ? ? yes
N(2) C(13) C(19) 159.4(9) ? ? ? yes
N(2) C(13) C(31) 87.4(5) ? ? ? yes
N(3) C(13) C(12) 153.7(10) ? ? ? yes
N(3) C(13) C(14) 173(1) ? ? ? yes
N(3) C(13) C(15) 144(1) ? ? ? yes
N(3) C(13) C(16) 114.1(9) ? ? ? yes
N(3) C(13) C(17) 84.5(8) ? ? ? yes
N(3) C(13) C(18) 54(1) ? ? ? yes
N(3) C(13) C(19) 25.0(5) ? ? ? yes
N(3) C(13) C(31) 89.2(6) ? ? ? yes
C(12) C(13) C(14) 31(1) ? ? ? yes
C(12) C(13) C(15) 61.2(8) ? ? ? yes
C(12) C(13) C(16) 91.6(9) ? ? ? yes
C(12) C(13) C(17) 121.1(10) ? ? ? yes
C(12) C(13) C(18) 150(1) ? ? ? yes
C(12) C(13) C(19) 174(1) ? ? ? yes
C(12) C(13) C(31) 104.0(8) ? ? ? yes
C(14) C(13) C(15) 29(1) ? ? ? yes
C(14) C(13) C(16) 59(1) ? ? ? yes
C(14) C(13) C(17) 89(1) ? ? ? yes
C(14) C(13) C(18) 119(1) ? ? ? yes
C(14) C(13) C(19) 148(1) ? ? ? yes
C(14) C(13) C(31) 90(1) ? ? ? yes
C(15) C(13) C(16) 30.4(7) ? ? ? yes
C(15) C(13) C(17) 60.0(8) ? ? ? yes
C(15) C(13) C(18) 89(1) ? ? ? yes
C(15) C(13) C(19) 119(1) ? ? ? yes
C(15) C(13) C(31) 81.2(7) ? ? ? yes
C(16) C(13) C(17) 29.6(7) ? ? ? yes
C(16) C(13) C(18) 59(1) ? ? ? yes
C(16) C(13) C(19) 89.1(9) ? ? ? yes
C(16) C(13) C(31) 74.1(6) ? ? ? yes
C(17) C(13) C(18) 29.9(10) ? ? ? yes
C(17) C(13) C(19) 59.5(8) ? ? ? yes
C(17) C(13) C(31) 71.8(7) ? ? ? yes
C(18) C(13) C(19) 29.6(10) ? ? ? yes
C(18) C(13) C(31) 75(1) ? ? ? yes
C(19) C(13) C(31) 81.7(7) ? ? ? yes
O(2) C(14) N(2) 80.3(8) ? ? ? yes
O(2) C(14) C(11) 101.8(8) ? ? ? yes
O(2) C(14) C(12) 88(1) ? ? ? yes
O(2) C(14) C(13) 29.5(10) ? ? ? yes
O(2) C(14) C(15) 148(1) ? ? ? yes
O(2) C(14) C(16) 118(1) ? ? ? yes
O(2) C(14) C(17) 89.0(8) ? ? ? yes
O(2) C(14) C(18) 59.3(7) ? ? ? yes
N(2) C(14) C(11) 28.3(6) ? ? ? yes
N(2) C(14) C(12) 29(1) ? ? ? yes
N(2) C(14) C(13) 107(1) ? ? ? yes
N(2) C(14) C(15) 128(1) ? ? ? yes
N(2) C(14) C(16) 151(1) ? ? ? yes
N(2) C(14) C(17) 155.8(10) ? ? ? yes
N(2) C(14) C(18) 134.8(10) ? ? ? yes
C(11) C(14) C(12) 48(1) ? ? ? yes
C(11) C(14) C(13) 122(1) ? ? ? yes
C(11) C(14) C(15) 102(1) ? ? ? yes
C(11) C(14) C(16) 123(1) ? ? ? yes
C(11) C(14) C(17) 138(1) ? ? ? yes
C(11) C(14) C(18) 139.0(10) ? ? ? yes
C(12) C(14) C(13) 117(1) ? ? ? yes
C(12) C(14) C(15) 122(1) ? ? ? yes
C(12) C(14) C(16) 152(1) ? ? ? yes
C(12) C(14) C(17) 172(1) ? ? ? yes
C(12) C(14) C(18) 146(1) ? ? ? yes
C(13) C(14) C(15) 119(1) ? ? ? yes
C(13) C(14) C(16) 89(1) ? ? ? yes
C(13) C(14) C(17) 59(1) ? ? ? yes
C(13) C(14) C(18) 29(1) ? ? ? yes
C(15) C(14) C(16) 30(1) ? ? ? yes
C(15) C(14) C(17) 59(1) ? ? ? yes
C(15) C(14) C(18) 89(1) ? ? ? yes
C(16) C(14) C(17) 29.5(6) ? ? ? yes
C(16) C(14) C(18) 59.3(8) ? ? ? yes
C(17) C(14) C(18) 29.8(6) ? ? ? yes
Br(2) C(15) O(3) 80.8(6) ? ? ? yes
Br(2) C(15) C(12) 172(1) ? ? ? yes
Br(2) C(15) C(13) 124.3(9) ? ? ? yes
Br(2) C(15) C(14) 155(1) ? ? ? yes
Br(2) C(15) C(16) 34(1) ? ? ? yes
Br(2) C(15) C(17) 64.4(7) ? ? ? yes
Br(2) C(15) C(18) 94.3(7) ? ? ? yes
O(3) C(15) C(12) 95.3(8) ? ? ? yes
O(3) C(15) C(13) 151.3(10) ? ? ? yes
O(3) C(15) C(14) 122(1) ? ? ? yes
O(3) C(15) C(16) 114(1) ? ? ? yes
O(3) C(15) C(17) 142(1) ? ? ? yes
O(3) C(15) C(18) 164.9(10) ? ? ? yes
C(12) C(15) C(13) 61.1(8) ? ? ? yes
C(12) C(15) C(14) 30(1) ? ? ? yes
C(12) C(15) C(16) 150(1) ? ? ? yes
C(12) C(15) C(17) 120(1) ? ? ? yes
C(12) C(15) C(18) 91.0(9) ? ? ? yes
C(13) C(15) C(14) 31(1) ? ? ? yes
C(13) C(15) C(16) 89(1) ? ? ? yes
C(13) C(15) C(17) 59.9(8) ? ? ? yes
C(13) C(15) C(18) 30.0(6) ? ? ? yes
C(14) C(15) C(16) 120(1) ? ? ? yes
C(14) C(15) C(17) 91(1) ? ? ? yes
C(14) C(15) C(18) 61(1) ? ? ? yes
C(16) C(15) C(17) 29(1) ? ? ? yes
C(16) C(15) C(18) 59(1) ? ? ? yes
C(17) C(15) C(18) 29.9(6) ? ? ? yes
Br(2) C(16) C(13) 179(1) ? ? ? yes
Br(2) C(16) C(14) 149(1) ? ? ? yes
Br(2) C(16) C(15) 120(1) ? ? ? yes
Br(2) C(16) C(17) 120(1) ? ? ? yes
Br(2) C(16) C(18) 149(1) ? ? ? yes
C(13) C(16) C(14) 31.0(6) ? ? ? yes
C(13) C(16) C(15) 60(1) ? ? ? yes
C(13) C(16) C(17) 59(1) ? ? ? yes
C(13) C(16) C(18) 30.0(6) ? ? ? yes
C(14) C(16) C(15) 29(1) ? ? ? yes
C(14) C(16) C(17) 90(1) ? ? ? yes
C(14) C(16) C(18) 61.0(8) ? ? ? yes
C(15) C(16) C(17) 119(1) ? ? ? yes
C(15) C(16) C(18) 90(1) ? ? ? yes
C(17) C(16) C(18) 29(1) ? ? ? yes
Br(2) C(17) C(13) 125.6(9) ? ? ? yes
Br(2) C(17) C(14) 94.7(7) ? ? ? yes
Br(2) C(17) C(15) 65.5(7) ? ? ? yes
Br(2) C(17) C(16) 35(1) ? ? ? yes
Br(2) C(17) C(18) 155(1) ? ? ? yes
Br(2) C(17) C(19) 172.3(10) ? ? ? yes
C(13) C(17) C(14) 30.9(6) ? ? ? yes
C(13) C(17) C(15) 60.1(8) ? ? ? yes
C(13) C(17) C(16) 90(1) ? ? ? yes
C(13) C(17) C(18) 30(1) ? ? ? yes
C(13) C(17) C(19) 62.0(8) ? ? ? yes
C(14) C(17) C(15) 29.2(6) ? ? ? yes
C(14) C(17) C(16) 59(1) ? ? ? yes
C(14) C(17) C(18) 60(1) ? ? ? yes
C(14) C(17) C(19) 92.9(9) ? ? ? yes
C(15) C(17) C(16) 30(1) ? ? ? yes
C(15) C(17) C(18) 90(1) ? ? ? yes
C(15) C(17) C(19) 122(1) ? ? ? yes
C(16) C(17) C(18) 120(1) ? ? ? yes
C(16) C(17) C(19) 152(1) ? ? ? yes
C(18) C(17) C(19) 31(1) ? ? ? yes
Cu C(18) O(2) 34.7(4) ? ? ? yes
Cu C(18) N(3) 35.8(4) ? ? ? yes
Cu C(18) C(13) 61(1) ? ? ? yes
Cu C(18) C(14) 92.6(7) ? ? ? yes
Cu C(18) C(15) 121.9(8) ? ? ? yes
Cu C(18) C(16) 152.3(9) ? ? ? yes
Cu C(18) C(17) 177(1) ? ? ? yes
Cu C(18) C(19) 60(1) ? ? ? yes
Cu C(18) C(31) 94.5(5) ? ? ? yes
O(2) C(18) N(3) 70.5(7) ? ? ? yes
O(2) C(18) C(13) 27.2(9) ? ? ? yes
O(2) C(18) C(14) 57.9(7) ? ? ? yes
O(2) C(18) C(15) 87.2(8) ? ? ? yes
O(2) C(18) C(16) 117.6(10) ? ? ? yes
O(2) C(18) C(17) 147(1) ? ? ? yes
O(2) C(18) C(19) 94(1) ? ? ? yes
O(2) C(18) C(31) 87.2(6) ? ? ? yes
N(3) C(18) C(13) 97(1) ? ? ? yes
N(3) C(18) C(14) 128.5(10) ? ? ? yes
N(3) C(18) C(15) 157.8(10) ? ? ? yes
N(3) C(18) C(16) 171(1) ? ? ? yes
N(3) C(18) C(17) 142(1) ? ? ? yes
N(3) C(18) C(19) 24.4(9) ? ? ? yes
N(3) C(18) C(31) 100.5(7) ? ? ? yes
C(13) C(18) C(14) 30.8(10) ? ? ? yes
C(13) C(18) C(15) 60(1) ? ? ? yes
C(13) C(18) C(16) 90(1) ? ? ? yes
C(13) C(18) C(17) 120(1) ? ? ? yes
C(13) C(18) C(19) 122(1) ? ? ? yes
C(13) C(18) C(31) 81(1) ? ? ? yes
C(14) C(18) C(15) 29.3(6) ? ? ? yes
C(14) C(18) C(16) 59.7(8) ? ? ? yes
C(14) C(18) C(17) 89(1) ? ? ? yes
C(14) C(18) C(19) 152(1) ? ? ? yes
C(14) C(18) C(31) 78.6(7) ? ? ? yes
C(15) C(18) C(16) 30.4(7) ? ? ? yes
C(15) C(18) C(17) 60(1) ? ? ? yes
C(15) C(18) C(19) 177(1) ? ? ? yes
C(15) C(18) C(31) 77.8(6) ? ? ? yes
C(16) C(18) C(17) 29(1) ? ? ? yes
C(16) C(18) C(19) 147(1) ? ? ? yes
C(16) C(18) C(31) 80.0(7) ? ? ? yes
C(17) C(18) C(19) 117(1) ? ? ? yes
C(17) C(18) C(31) 84(1) ? ? ? yes
C(19) C(18) C(31) 101(1) ? ? ? yes
Cu C(19) O(2) 39.0(3) ? ? ? yes
Cu C(19) O(6) 111.3(7) ? ? ? yes
Cu C(19) O(8) 150.7(8) ? ? ? yes
Cu C(19) N(3) 33.6(9) ? ? ? yes
Cu C(19) C(13) 65.5(6) ? ? ? yes
Cu C(19) C(17) 124.0(9) ? ? ? yes
Cu C(19) C(18) 93(1) ? ? ? yes
Cu C(19) C(20) 69.6(7) ? ? ? yes
O(2) C(19) O(6) 129.0(8) ? ? ? yes
O(2) C(19) O(8) 150.6(8) ? ? ? yes
O(2) C(19) N(3) 72(1) ? ? ? yes
O(2) C(19) C(13) 26.5(5) ? ? ? yes
O(2) C(19) C(17) 85.0(8) ? ? ? yes
O(2) C(19) C(18) 54(1) ? ? ? yes
O(2) C(19) C(20) 108.6(9) ? ? ? yes
O(6) C(19) O(8) 39.4(4) ? ? ? yes
O(6) C(19) N(3) 90(1) ? ? ? yes
O(6) C(19) C(13) 130.4(9) ? ? ? yes
O(6) C(19) C(17) 104.3(9) ? ? ? yes
O(6) C(19) C(18) 122(1) ? ? ? yes
O(6) C(19) C(20) 66.2(8) ? ? ? yes
O(8) C(19) N(3) 123(1) ? ? ? yes
O(8) C(19) C(13) 129.7(9) ? ? ? yes
O(8) C(19) C(17) 76.4(8) ? ? ? yes
O(8) C(19) C(18) 104(1) ? ? ? yes
O(8) C(19) C(20) 90.5(8) ? ? ? yes
N(3) C(19) C(13) 99(1) ? ? ? yes
N(3) C(19) C(17) 157(1) ? ? ? yes
N(3) C(19) C(18) 127(1) ? ? ? yes
N(3) C(19) C(20) 36.1(10) ? ? ? yes
C(13) C(19) C(17) 58.5(8) ? ? ? yes
C(13) C(19) C(18) 28.2(10) ? ? ? yes
C(13) C(19) C(20) 135(1) ? ? ? yes
C(17) C(19) C(18) 30.3(10) ? ? ? yes
C(17) C(19) C(20) 166(1) ? ? ? yes
C(18) C(19) C(20) 163(1) ? ? ? yes
Cu C(20) O(6) 112.5(7) ? ? ? yes
Cu C(20) O(8) 102.1(6) ? ? ? yes
Cu C(20) N(3) 34.0(8) ? ? ? yes
Cu C(20) N(4) 37.7(4) ? ? ? yes
Cu C(20) C(19) 64.1(6) ? ? ? yes
Cu C(20) C(21) 82(1) ? ? ? yes
Cu C(20) C(22) 65.2(6) ? ? ? yes
O(6) C(20) O(8) 121.7(7) ? ? ? yes
O(6) C(20) N(3) 92(1) ? ? ? yes
O(6) C(20) N(4) 128.0(7) ? ? ? yes
O(6) C(20) C(19) 73.5(8) ? ? ? yes
O(6) C(20) C(21) 148(1) ? ? ? yes
O(6) C(20) C(22) 127.6(9) ? ? ? yes
O(8) C(20) N(3) 91(1) ? ? ? yes
O(8) C(20) N(4) 108.3(8) ? ? ? yes
O(8) C(20) C(19) 82.1(8) ? ? ? yes
O(8) C(20) C(21) 78(1) ? ? ? yes
O(8) C(20) C(22) 109.0(9) ? ? ? yes
N(3) C(20) N(4) 71(1) ? ? ? yes
N(3) C(20) C(19) 30.2(9) ? ? ? yes
N(3) C(20) C(21) 111(1) ? ? ? yes
N(3) C(20) C(22) 99(1) ? ? ? yes
N(4) C(20) C(19) 101.8(8) ? ? ? yes
N(4) C(20) C(21) 50(1) ? ? ? yes
N(4) C(20) C(22) 27.6(5) ? ? ? yes
C(19) C(20) C(21) 136(1) ? ? ? yes
C(19) C(20) C(22) 129(1) ? ? ? yes
C(21) C(20) C(22) 33(1) ? ? ? yes
Cu C(21) O(8) 97.3(6) ? ? ? yes
Cu C(21) N(3) 37.8(4) ? ? ? yes
Cu C(21) N(4) 38.5(4) ? ? ? yes
Cu C(21) C(20) 69.2(10) ? ? ? yes
Cu C(21) C(22) 69(1) ? ? ? yes
O(8) C(21) N(3) 75.6(7) ? ? ? yes
O(8) C(21) N(4) 127.4(9) ? ? ? yes
O(8) C(21) C(20) 75(1) ? ? ? yes
O(8) C(21) C(22) 158(1) ? ? ? yes
N(3) C(21) N(4) 74.9(7) ? ? ? yes
N(3) C(21) C(20) 33.7(9) ? ? ? yes
N(3) C(21) C(22) 100(1) ? ? ? yes
N(4) C(21) C(20) 101(1) ? ? ? yes
N(4) C(21) C(22) 33.6(9) ? ? ? yes
C(20) C(21) C(22) 113(1) ? ? ? yes
Cu C(22) O(7) 133.2(8) ? ? ? yes
Cu C(22) N(3) 37.2(4) ? ? ? yes
Cu C(22) N(4) 35.0(8) ? ? ? yes
Cu C(22) C(20) 65.3(6) ? ? ? yes
Cu C(22) C(21) 83(1) ? ? ? yes
Cu C(22) C(23) 64.0(6) ? ? ? yes
O(7) C(22) N(3) 168.7(9) ? ? ? yes
O(7) C(22) N(4) 98(1) ? ? ? yes
O(7) C(22) C(20) 160.3(9) ? ? ? yes
O(7) C(22) C(21) 130(1) ? ? ? yes
O(7) C(22) C(23) 69.5(7) ? ? ? yes
N(3) C(22) N(4) 72.2(10) ? ? ? yes
N(3) C(22) C(20) 28.1(5) ? ? ? yes
N(3) C(22) C(21) 51(1) ? ? ? yes
N(3) C(22) C(23) 101.1(8) ? ? ? yes
N(4) C(22) C(20) 100(1) ? ? ? yes
N(4) C(22) C(21) 112(1) ? ? ? yes
N(4) C(22) C(23) 29.0(8) ? ? ? yes
C(20) C(22) C(21) 33(1) ? ? ? yes
C(20) C(22) C(23) 129.3(10) ? ? ? yes
C(21) C(22) C(23) 135(1) ? ? ? yes
Cu C(23) O(1) 39.1(3) ? ? ? yes
Cu C(23) O(7) 139.7(7) ? ? ? yes
Cu C(23) N(4) 35.0(9) ? ? ? yes
Cu C(23) C(1) 65.8(6) ? ? ? yes
Cu C(23) C(2) 94(1) ? ? ? yes
Cu C(23) C(3) 124.1(8) ? ? ? yes
Cu C(23) C(5) 90.0(6) ? ? ? yes
Cu C(23) C(22) 69.7(7) ? ? ? yes
O(1) C(23) O(7) 178.5(9) ? ? ? yes
O(1) C(23) N(4) 73(1) ? ? ? yes
O(1) C(23) C(1) 27.1(5) ? ? ? yes
O(1) C(23) C(2) 55.8(9) ? ? ? yes
O(1) C(23) C(3) 85.8(7) ? ? ? yes
O(1) C(23) C(5) 95.6(7) ? ? ? yes
O(1) C(23) C(22) 108.3(9) ? ? ? yes
O(7) C(23) N(4) 104(1) ? ? ? yes
O(7) C(23) C(1) 154.2(10) ? ? ? yes
O(7) C(23) C(2) 125(1) ? ? ? yes
O(7) C(23) C(3) 95.6(8) ? ? ? yes
O(7) C(23) C(5) 85.1(7) ? ? ? yes
O(7) C(23) C(22) 70.4(7) ? ? ? yes
N(4) C(23) C(1) 100(1) ? ? ? yes
N(4) C(23) C(2) 129(1) ? ? ? yes
N(4) C(23) C(3) 158(1) ? ? ? yes
N(4) C(23) C(5) 89(1) ? ? ? yes
N(4) C(23) C(22) 34(1) ? ? ? yes
C(1) C(23) C(2) 28.7(9) ? ? ? yes
C(1) C(23) C(3) 58.7(7) ? ? ? yes
C(1) C(23) C(5) 92.8(8) ? ? ? yes
C(1) C(23) C(22) 135(1) ? ? ? yes
C(2) C(23) C(3) 30.0(9) ? ? ? yes
C(2) C(23) C(5) 88(1) ? ? ? yes
C(2) C(23) C(22) 163(1) ? ? ? yes
C(3) C(23) C(5) 86.5(8) ? ? ? yes
C(3) C(23) C(22) 165(1) ? ? ? yes
C(5) C(23) C(22) 90.7(9) ? ? ? yes
Pb C(24) O(3) 64(1) ? ? ? yes
Pb C(24) O(4) 60(1) ? ? ? yes
Pb C(24) C(8) 65.8(6) ? ? ? yes
Pb C(24) C(25) 164(1) ? ? ? yes
Pb C(24) C(26) 149(1) ? ? ? yes
Pb C(24) C(30) 145.7(10) ? ? ? yes
O(3) C(24) O(4) 122(2) ? ? ? yes
O(3) C(24) C(8) 67(1) ? ? ? yes
O(3) C(24) C(25) 118(1) ? ? ? yes
O(3) C(24) C(26) 89(1) ? ? ? yes
O(3) C(24) C(30) 146(1) ? ? ? yes
O(4) C(24) C(8) 76(1) ? ? ? yes
O(4) C(24) C(25) 119(1) ? ? ? yes
O(4) C(24) C(26) 147(1) ? ? ? yes
O(4) C(24) C(30) 90(1) ? ? ? yes
C(8) C(24) C(25) 129(1) ? ? ? yes
C(8) C(24) C(26) 120(1) ? ? ? yes
C(8) C(24) C(30) 128(1) ? ? ? yes
C(25) C(24) C(26) 28.7(10) ? ? ? yes
C(25) C(24) C(30) 28.4(10) ? ? ? yes
C(26) C(24) C(30) 57.1(8) ? ? ? yes
O(3) C(25) O(4) 56.0(7) ? ? ? yes
O(3) C(25) C(24) 28.0(10) ? ? ? yes
O(3) C(25) C(26) 92(1) ? ? ? yes
O(3) C(25) C(27) 122(1) ? ? ? yes
O(3) C(25) C(28) 151(1) ? ? ? yes
O(3) C(25) C(29) 177(1) ? ? ? yes
O(3) C(25) C(30) 148(1) ? ? ? yes
O(4) C(25) C(24) 28.0(9) ? ? ? yes
O(4) C(25) C(26) 148(1) ? ? ? yes
O(4) C(25) C(27) 178(1) ? ? ? yes
O(4) C(25) C(28) 152(1) ? ? ? yes
O(4) C(25) C(29) 123(1) ? ? ? yes
O(4) C(25) C(30) 92(1) ? ? ? yes
C(24) C(25) C(26) 120(1) ? ? ? yes
C(24) C(25) C(27) 150(1) ? ? ? yes
C(24) C(25) C(28) 178(1) ? ? ? yes
C(24) C(25) C(29) 151(1) ? ? ? yes
C(24) C(25) C(30) 120(1) ? ? ? yes
C(26) C(25) C(27) 29(1) ? ? ? yes
C(26) C(25) C(28) 58(1) ? ? ? yes
C(26) C(25) C(29) 87(1) ? ? ? yes
C(26) C(25) C(30) 118(1) ? ? ? yes
C(27) C(25) C(28) 28.8(7) ? ? ? yes
C(27) C(25) C(29) 58.0(9) ? ? ? yes
C(27) C(25) C(30) 89(1) ? ? ? yes
C(28) C(25) C(29) 29.2(7) ? ? ? yes
C(28) C(25) C(30) 60(1) ? ? ? yes
C(29) C(25) C(30) 31(1) ? ? ? yes
O(3) C(26) C(24) 26.7(6) ? ? ? yes
O(3) C(26) C(25) 57(1) ? ? ? yes
O(3) C(26) C(27) 177(1) ? ? ? yes
O(3) C(26) C(28) 148(1) ? ? ? yes
O(3) C(26) C(29) 118.9(10) ? ? ? yes
O(3) C(26) C(30) 87.5(9) ? ? ? yes
C(24) C(26) C(25) 30(1) ? ? ? yes
C(24) C(26) C(27) 151(1) ? ? ? yes
C(24) C(26) C(28) 122(1) ? ? ? yes
C(24) C(26) C(29) 92.2(10) ? ? ? yes
C(24) C(26) C(30) 60.8(9) ? ? ? yes
C(25) C(26) C(27) 120(1) ? ? ? yes
C(25) C(26) C(28) 91(1) ? ? ? yes
C(25) C(26) C(29) 61(1) ? ? ? yes
C(25) C(26) C(30) 30(1) ? ? ? yes
C(27) C(26) C(28) 29(1) ? ? ? yes
C(27) C(26) C(29) 59(1) ? ? ? yes
C(27) C(26) C(30) 90(1) ? ? ? yes
C(28) C(26) C(29) 30.0(7) ? ? ? yes
C(28) C(26) C(30) 61.4(9) ? ? ? yes
C(29) C(26) C(30) 31.4(7) ? ? ? yes
O(6) C(27) C(25) 162(1) ? ? ? yes
O(6) C(27) C(26) 166(1) ? ? ? yes
O(6) C(27) C(28) 71(1) ? ? ? yes
O(6) C(27) C(29) 102(1) ? ? ? yes
O(6) C(27) C(30) 133(1) ? ? ? yes
C(25) C(27) C(26) 29(1) ? ? ? yes
C(25) C(27) C(28) 91(1) ? ? ? yes
C(25) C(27) C(29) 60.5(9) ? ? ? yes
C(25) C(27) C(30) 29.6(6) ? ? ? yes
C(26) C(27) C(28) 120(2) ? ? ? yes
C(26) C(27) C(29) 90(1) ? ? ? yes
C(26) C(27) C(30) 59(1) ? ? ? yes
C(28) C(27) C(29) 30(1) ? ? ? yes
C(28) C(27) C(30) 61(1) ? ? ? yes
C(29) C(27) C(30) 31.0(7) ? ? ? yes
O(6) C(28) C(25) 145(1) ? ? ? yes
O(6) C(28) C(26) 115(1) ? ? ? yes
O(6) C(28) C(27) 85(1) ? ? ? yes
O(6) C(28) C(29) 155(1) ? ? ? yes
O(6) C(28) C(30) 173(1) ? ? ? yes
C(25) C(28) C(26) 29.9(7) ? ? ? yes
C(25) C(28) C(27) 60(1) ? ? ? yes
C(25) C(28) C(29) 59(1) ? ? ? yes
C(25) C(28) C(30) 29.2(6) ? ? ? yes
C(26) C(28) C(27) 30(1) ? ? ? yes
C(26) C(28) C(29) 89(1) ? ? ? yes
C(26) C(28) C(30) 59.0(9) ? ? ? yes
C(27) C(28) C(29) 119(2) ? ? ? yes
C(27) C(28) C(30) 89(1) ? ? ? yes
C(29) C(28) C(30) 30(1) ? ? ? yes
O(8) C(29) O(9) 38.6(4) ? ? ? yes
O(8) C(29) C(25) 135.1(10) ? ? ? yes
O(8) C(29) C(26) 151(1) ? ? ? yes
O(8) C(29) C(27) 143(1) ? ? ? yes
O(8) C(29) C(28) 120(1) ? ? ? yes
O(8) C(29) C(30) 110(1) ? ? ? yes
O(9) C(29) C(25) 105.0(9) ? ? ? yes
O(9) C(29) C(26) 134.5(10) ? ? ? yes
O(9) C(29) C(27) 161(1) ? ? ? yes
O(9) C(29) C(28) 158(1) ? ? ? yes
O(9) C(29) C(30) 76(1) ? ? ? yes
C(25) C(29) C(26) 30.7(7) ? ? ? yes
C(25) C(29) C(27) 61.4(9) ? ? ? yes
C(25) C(29) C(28) 91(1) ? ? ? yes
C(25) C(29) C(30) 29(1) ? ? ? yes
C(26) C(29) C(27) 30.8(8) ? ? ? yes
C(26) C(29) C(28) 60(1) ? ? ? yes
C(26) C(29) C(30) 60(1) ? ? ? yes
C(27) C(29) C(28) 30(1) ? ? ? yes
C(27) C(29) C(30) 91(1) ? ? ? yes
C(28) C(29) C(30) 121(1) ? ? ? yes
O(4) C(30) O(9) 101.9(7) ? ? ? yes
O(4) C(30) C(24) 27.3(6) ? ? ? yes
O(4) C(30) C(25) 58(1) ? ? ? yes
O(4) C(30) C(26) 89.3(9) ? ? ? yes
O(4) C(30) C(27) 119.7(10) ? ? ? yes
O(4) C(30) C(28) 148(1) ? ? ? yes
O(4) C(30) C(29) 177(1) ? ? ? yes
O(4) C(30) C(33) 91.2(6) ? ? ? yes
O(9) C(30) C(24) 128.0(9) ? ? ? yes
O(9) C(30) C(25) 156(1) ? ? ? yes
O(9) C(30) C(26) 162(1) ? ? ? yes
O(9) C(30) C(27) 136(1) ? ? ? yes
O(9) C(30) C(28) 108.4(10) ? ? ? yes
O(9) C(30) C(29) 80(1) ? ? ? yes
O(9) C(30) C(33) 61.0(5) ? ? ? yes
C(24) C(30) C(25) 31(1) ? ? ? yes
C(24) C(30) C(26) 62.1(9) ? ? ? yes
C(24) C(30) C(27) 92.4(10) ? ? ? yes
C(24) C(30) C(28) 121(1) ? ? ? yes
C(24) C(30) C(29) 150(1) ? ? ? yes
C(24) C(30) C(33) 97.5(8) ? ? ? yes
C(25) C(30) C(26) 30(1) ? ? ? yes
C(25) C(30) C(27) 61(1) ? ? ? yes
C(25) C(30) C(28) 90(1) ? ? ? yes
C(25) C(30) C(29) 119(1) ? ? ? yes
C(25) C(30) C(33) 104(1) ? ? ? yes
C(26) C(30) C(27) 30.3(8) ? ? ? yes
C(26) C(30) C(28) 59.6(9) ? ? ? yes
C(26) C(30) C(29) 88(1) ? ? ? yes
C(26) C(30) C(33) 105.9(9) ? ? ? yes
C(27) C(30) C(28) 29.2(7) ? ? ? yes
C(27) C(30) C(29) 57(1) ? ? ? yes
C(27) C(30) C(33) 103.3(8) ? ? ? yes
C(28) C(30) C(29) 28(1) ? ? ? yes
C(28) C(30) C(33) 97.3(9) ? ? ? yes
C(29) C(30) C(33) 89(1) ? ? ? yes
O(5) C(31) N(5) 131.853(6) ? ? ? yes
O(5) C(31) C(13) 80.5(3) ? ? ? yes
O(5) C(31) C(18) 102.9(3) ? ? ? yes
O(5) C(31) C(32) 101.678(4) ? ? ? yes
O(5) C(31) C(33) 165.255(2) ? ? ? yes
N(5) C(31) C(13) 120.4(3) ? ? ? yes
N(5) C(31) C(18) 107.7(3) ? ? ? yes
N(5) C(31) C(32) 32.494(4) ? ? ? yes
N(5) C(31) C(33) 37.184(3) ? ? ? yes
C(13) C(31) C(18) 23.2(4) ? ? ? yes
C(13) C(31) C(32) 110.1(3) ? ? ? yes
C(13) C(31) C(33) 113.2(3) ? ? ? yes
C(18) C(31) C(32) 110.8(3) ? ? ? yes
C(18) C(31) C(33) 91.4(3) ? ? ? yes
C(32) C(31) C(33) 69.307(2) ? ? ? yes
O(5) C(32) N(5) 53.952(8) ? ? ? yes
O(5) C(32) C(31) 29.169(4) ? ? ? yes
O(5) C(32) C(33) 77.133(10) ? ? ? yes
N(5) C(32) C(31) 25.618(4) ? ? ? yes
N(5) C(32) C(33) 23.195(2) ? ? ? yes
C(31) C(32) C(33) 48.445(7) ? ? ? yes
O(5) C(33) O(9) 131.5(3) ? ? ? yes
O(5) C(33) N(5) 31.018(5) ? ? ? yes
O(5) C(33) C(30) 167.7(3) ? ? ? yes
O(5) C(33) C(31) 6.3713(8) ? ? ? yes
O(5) C(33) C(32) 58.652(7) ? ? ? yes
O(9) C(33) N(5) 161.7(3) ? ? ? yes
O(9) C(33) C(30) 58.4(4) ? ? ? yes
O(9) C(33) C(31) 128.4(3) ? ? ? yes
O(9) C(33) C(32) 168.5(3) ? ? ? yes
N(5) C(33) C(30) 138.0(3) ? ? ? yes
N(5) C(33) C(31) 34.978(6) ? ? ? yes
N(5) C(33) C(32) 27.656(2) ? ? ? yes
C(30) C(33) C(31) 173.0(3) ? ? ? yes
C(30) C(33) C(32) 110.8(3) ? ? ? yes
C(31) C(33) C(32) 62.248(8) ? ? ? yes

loop_
_geom_bond_atom_site_label_1
_geom_bond_atom_site_label_2
_geom_bond_distance
_geom_bond_site_symmetry_1
_geom_bond_site_symmetry_2
_geom_bond_publ_flag
Pb Cu 3.466(2) ? ? yes
Pb O(1) 2.62(1) ? ? yes
Pb O(2) 2.70(1) ? ? yes
Pb O(3) 2.61(1) ? ? yes
Pb O(4) 2.52(1) ? ? yes
Pb O(5) 2.7702(9) ? ? yes
Pb N(1) 2.56(2) ? ? yes
Pb N(2) 2.56(2) ? ? yes
Pb C(1) 3.50(2) ? ? yes
Pb C(7) 3.45(2) ? ? yes
Pb C(8) 3.43(2) ? ? yes
Pb C(9) 3.24(2) ? ? yes
Pb C(10) 3.32(2) ? ? yes
Pb C(11) 3.27(2) ? ? yes
Pb C(12) 3.44(2) ? ? yes
Pb C(13) 3.42(2) ? ? yes
Pb C(24) 2.89(2) ? ? yes
Br(1) Cu 3.248(3) ? ? yes
Br(1) O(7) 3.21(2) ? ? yes
Br(1) C(3) 2.84(2) ? ? yes
Br(1) C(4) 1.90(2) ? ? yes
Br(1) C(5) 2.85(2) ? ? yes
Br(2) C(15) 2.87(2) ? ? yes
Br(2) C(16) 1.89(2) ? ? yes
Br(2) C(17) 2.85(2) ? ? yes
Cu O(1) 1.92(1) ? ? yes
Cu O(2) 1.93(1) ? ? yes
Cu N(3) 1.96(1) ? ? yes
Cu N(4) 2.00(1) ? ? yes
Cu C(1) 2.96(2) ? ? yes
Cu C(2) 3.33(2) ? ? yes
Cu C(13) 2.94(2) ? ? yes
Cu C(18) 3.33(2) ? ? yes
Cu C(19) 2.90(2) ? ? yes
Cu C(20) 3.02(2) ? ? yes
Cu C(21) 3.20(2) ? ? yes
Cu C(22) 3.02(2) ? ? yes
Cu C(23) 2.89(2) ? ? yes
Cl O(6) 1.39(2) ? ? yes
Cl O(7) 1.39(2) ? ? yes
Cl O(8) 1.41(2) ? ? yes
Cl O(9) 1.44(2) ? ? yes
O(1) O(2) 2.44(2) ? ? yes
O(1) N(1) 3.15(2) ? ? yes
O(1) N(4) 2.78(2) ? ? yes
O(1) C(1) 1.30(2) ? ? yes
O(1) C(2) 2.36(2) ? ? yes
O(1) C(6) 2.35(2) ? ? yes
O(1) C(7) 2.78(2) ? ? yes
O(1) C(23) 2.85(2) ? ? yes
O(2) N(2) 3.15(2) ? ? yes
O(2) N(3) 2.79(2) ? ? yes
O(2) C(12) 2.74(2) ? ? yes
O(2) C(13) 1.29(2) ? ? yes
O(2) C(14) 2.33(2) ? ? yes
O(2) C(18) 2.37(2) ? ? yes
O(2) C(19) 2.89(2) ? ? yes
O(3) O(4) 2.21(2) ? ? yes
O(3) N(1) 3.48(2) ? ? yes
O(3) C(8) 3.12(3) ? ? yes
O(3) C(15) 3.17(2) ? ? yes
O(3) C(24) 1.25(2) ? ? yes
O(3) C(25) 2.34(2) ? ? yes
O(3) C(26) 2.77(3) ? ? yes
O(4) O(5) 3.30(1) ? ? yes
O(4) N(1) 3.27(2) ? ? yes
O(4) N(2) 3.46(2) ? ? yes
O(4) C(8) 3.32(3) ? ? yes
O(4) C(9) 3.35(3) ? ? yes
O(4) C(11) 3.21(3) ? ? yes
O(4) C(24) 1.27(2) ? ? yes
O(4) C(25) 2.36(2) ? ? yes
O(4) C(30) 2.77(2) ? ? yes
O(5) N(5) 2.4342(2) ? ? yes
O(5) C(11) 3.47(3) ? ? yes
O(5) C(31) 1.4871(1) ? ? yes
O(5) C(32) 2.9880(2) ? ? yes
O(5) C(33) 3.4109(3) ? ? yes
O(6) O(7) 2.28(3) ? ? yes
O(6) O(8) 2.30(2) ? ? yes
O(6) O(9) 2.29(2) ? ? yes
O(6) C(19) 3.45(3) ? ? yes
O(6) C(20) 3.29(3) ? ? yes
O(6) C(27) 3.45(3) ? ? yes
O(6) C(28) 3.29(3) ? ? yes
O(7) O(8) 2.30(3) ? ? yes
O(7) O(9) 2.31(3) ? ? yes
O(7) C(22) 3.41(3) ? ? yes
O(7) C(23) 3.39(2) ? ? yes
O(8) O(9) 2.32(2) ? ? yes
O(8) C(19) 3.37(3) ? ? yes
O(8) C(20) 3.28(3) ? ? yes
O(8) C(21) 3.32(3) ? ? yes
O(8) C(29) 3.53(3) ? ? yes
O(9) C(9) 3.44(3) ? ? yes
O(9) C(29) 3.49(3) ? ? yes
O(9) C(30) 3.44(3) ? ? yes
O(9) C(33) 3.53(2) ? ? yes
N(1) N(2) 3.05(2) ? ? yes
N(1) C(1) 3.21(2) ? ? yes
N(1) C(5) 3.54(3) ? ? yes
N(1) C(6) 2.54(2) ? ? yes
N(1) C(7) 1.50(3) ? ? yes
N(1) C(8) 1.51(3) ? ? yes
N(1) C(9) 1.48(3) ? ? yes
N(1) C(10) 2.48(3) ? ? yes
N(2) C(9) 2.51(3) ? ? yes
N(2) C(10) 1.49(3) ? ? yes
N(2) C(11) 1.47(3) ? ? yes
N(2) C(12) 1.45(3) ? ? yes
N(2) C(13) 3.27(2) ? ? yes
N(2) C(14) 2.54(3) ? ? yes
N(3) N(4) 3.03(2) ? ? yes
N(3) C(13) 2.98(2) ? ? yes
N(3) C(18) 2.45(2) ? ? yes
N(3) C(19) 1.28(2) ? ? yes
N(3) C(20) 1.50(2) ? ? yes
N(3) C(21) 2.51(2) ? ? yes
N(3) C(22) 3.13(2) ? ? yes
N(4) C(1) 3.02(2) ? ? yes
N(4) C(2) 2.45(2) ? ? yes
N(4) C(20) 3.15(3) ? ? yes
N(4) C(21) 2.47(3) ? ? yes
N(4) C(22) 1.48(2) ? ? yes
N(4) C(23) 1.26(2) ? ? yes
N(5) C(31) 1.1753(1) ? ? yes
N(5) C(32) 1.4603(2) ? ? yes
N(5) C(33) 1.2391(1) ? ? yes
C(1) C(2) 1.42(2) ? ? yes
C(1) C(3) 2.44(2) ? ? yes
C(1) C(3) 3.50(3) ? ? yes
C(1) C(4) 2.79(3) ? ? yes
C(1) C(5) 2.41(3) ? ? yes
C(1) C(6) 1.40(3) ? ? yes
C(1) C(7) 2.49(3) ? ? yes
C(1) C(23) 2.52(3) ? ? yes
C(2) C(3) 1.41(2) ? ? yes
C(2) C(4) 2.38(3) ? ? yes
C(2) C(5) 2.78(3) ? ? yes
C(2) C(6) 2.42(3) ? ? yes
C(2) C(23) 1.46(3) ? ? yes
C(3) C(4) 1.33(3) ? ? yes
C(3) C(5) 2.39(3) ? ? yes
C(3) C(6) 2.78(2) ? ? yes
C(3) C(12) 3.53(3) ? ? yes
C(3) C(23) 2.47(3) ? ? yes
C(4) C(5) 1.42(3) ? ? yes
C(4) C(6) 2.42(3) ? ? yes
C(4) C(12) 3.52(3) ? ? yes
C(5) C(6) 1.38(3) ? ? yes
C(5) C(7) 2.53(3) ? ? yes
C(5) C(8) 3.48(3) ? ? yes
C(5) C(23) 3.44(3) ? ? yes
C(6) C(7) 1.52(2) ? ? yes
C(6) C(8) 2.97(3) ? ? yes
C(7) C(8) 2.46(3) ? ? yes
C(7) C(9) 2.45(3) ? ? yes
C(7) C(10) 3.07(3) ? ? yes
C(8) C(9) 2.41(4) ? ? yes
C(8) C(24) 3.37(3) ? ? yes
C(9) C(10) 1.45(3) ? ? yes
C(9) C(11) 3.25(4) ? ? yes
C(10) C(11) 2.45(4) ? ? yes
C(10) C(12) 2.38(3) ? ? yes
C(11) C(12) 2.37(3) ? ? yes
C(11) C(14) 3.07(3) ? ? yes
C(12) C(13) 2.51(3) ? ? yes
C(12) C(14) 1.49(3) ? ? yes
C(12) C(15) 2.51(3) ? ? yes
C(13) C(14) 1.44(2) ? ? yes
C(13) C(15) 2.42(3) ? ? yes
C(13) C(16) 2.80(3) ? ? yes
C(13) C(17) 2.42(3) ? ? yes
C(13) C(18) 1.40(3) ? ? yes
C(13) C(19) 2.50(3) ? ? yes
C(13) C(31) 3.51(2) ? ? yes
C(14) C(15) 1.37(3) ? ? yes
C(14) C(16) 2.42(3) ? ? yes
C(14) C(17) 2.80(3) ? ? yes
C(14) C(18) 2.45(3) ? ? yes
C(15) C(16) 1.42(3) ? ? yes
C(15) C(17) 2.42(3) ? ? yes
C(15) C(18) 2.79(3) ? ? yes
C(16) C(17) 1.38(3) ? ? yes
C(16) C(18) 2.41(3) ? ? yes
C(17) C(18) 1.39(3) ? ? yes
C(17) C(19) 2.44(3) ? ? yes
C(18) C(19) 1.46(2) ? ? yes
C(18) C(31) 3.44(2) ? ? yes
C(19) C(20) 2.33(3) ? ? yes
C(20) C(21) 1.53(3) ? ? yes
C(20) C(22) 2.52(3) ? ? yes
C(21) C(22) 1.50(3) ? ? yes
C(22) C(23) 2.33(3) ? ? yes
C(24) C(25) 1.47(3) ? ? yes
C(24) C(26) 2.48(3) ? ? yes
C(24) C(30) 2.45(3) ? ? yes
C(25) C(26) 1.38(3) ? ? yes
C(25) C(27) 2.41(3) ? ? yes
C(25) C(28) 2.78(3) ? ? yes
C(25) C(29) 2.39(3) ? ? yes
C(25) C(30) 1.35(3) ? ? yes
C(26) C(27) 1.39(3) ? ? yes
C(26) C(28) 2.37(3) ? ? yes
C(26) C(29) 2.71(3) ? ? yes
C(26) C(30) 2.36(3) ? ? yes
C(27) C(28) 1.34(3) ? ? yes
C(27) C(29) 2.33(3) ? ? yes
C(27) C(30) 2.74(3) ? ? yes
C(28) C(29) 1.36(3) ? ? yes
C(28) C(30) 2.41(3) ? ? yes
C(29) C(30) 1.41(3) ? ? yes
C(30) C(33) 3.51(2) ? ? yes
C(31) C(32) 2.3081(3) ? ? yes
C(31) C(33) 1.9517(2) ? ? yes
C(32) C(33) 2.4398(2) ? ? yes
